data_4117333
loop_
_publ_author_name
'J\'er\^ome Marrot'
'Marie Anne Pilette'
'Mohamed Haouas'
'S\'ebastien Floquet'
'Francis Taulelle'
'Xavier L\'opez'
'Josep M. Poblet'
'Emmanuel Cadot'

_publ_contact_author
; 
      Pr E. Cadot
      Institut Lavoisier de Versailles, ILV, UMR CNRS 8180
      Universit\'e de Versailles Saint-Quentin-en-Yvelines
      45 Avenue des Etats Unis
      78035 Versailles Cedex
      France
;
_publ_contact_author_email cadot@chimie.uvsq.fr
_publ_contact_author_fax '(33) 1 39 25 43 81'
_publ_contact_author_phone '(33) 1 39 25 43 82'
_publ_section_title
;
 Polyoxometalates Paneling through {Mo~2~O~2~S~2~} Coordination:
 Cation-Directed Conformations and Chemistry of a Supramolecular Hexameric
 Scaffold
;
_journal_name_full 'Journal of the American Chemical Society'
_journal_page_first 1724
_journal_page_last 1737
_journal_paper_doi 10.1021/ja2090383
_journal_volume 134
_journal_year 2012
_chemical_formula_sum 'As4 H214 Li10 Mo12 O246 Rb14 S12 W36'
_chemical_formula_weight 13871.97
_chemical_name_systematic
; 
 ? 
;
_space_group_IT_number 15
_symmetry_cell_setting monoclinic
_symmetry_space_group_name_Hall '-C 2yc'
_symmetry_space_group_name_H-M 'C 1 2/c 1'
_atom_sites_solution_hydrogens none
_atom_sites_solution_primary direct
_atom_sites_solution_secondary difmap
_audit_creation_method SHELXL-97
_cell_angle_alpha 90.00
_cell_angle_beta 127.5670(10)
_cell_angle_gamma 90.00
_cell_formula_units_Z 4
_cell_length_a 47.4379(10)
_cell_length_b 18.6347(3)
_cell_length_c 36.2086(7)
_cell_measurement_reflns_used 8158
_cell_measurement_temperature 296(2)
_cell_measurement_theta_max 21.20
_cell_measurement_theta_min 2.17
_cell_volume 25370.9(9)
_computing_cell_refinement 'Bruker SAINT'
_computing_data_collection 'Bruker APEX2'
_computing_data_reduction 'Bruker SAINT'
_computing_molecular_graphics 'Bruker SHELXTL'
_computing_publication_material 'Bruker SHELXTL'
_computing_structure_refinement 'SHELXL-97 (Sheldrick, 1997)'
_computing_structure_solution 'SHELXS-97 (Sheldrick, 1990)'
_diffrn_ambient_temperature 296(2)
_diffrn_detector_area_resol_mean 512x512
_diffrn_measured_fraction_theta_full 0.998
_diffrn_measured_fraction_theta_max 0.998
_diffrn_measurement_device_type 'Bruker APEX-II CCD'
_diffrn_measurement_method 'phi and omega scans'
_diffrn_radiation_monochromator graphite
_diffrn_radiation_source 'fine-focus sealed tube'
_diffrn_radiation_type MoK\a
_diffrn_radiation_wavelength 0.71073
_diffrn_reflns_av_R_equivalents 0.0693
_diffrn_reflns_av_sigmaI/netI 0.0401
_diffrn_reflns_limit_h_max 55
_diffrn_reflns_limit_h_min -55
_diffrn_reflns_limit_k_max 21
_diffrn_reflns_limit_k_min -21
_diffrn_reflns_limit_l_max 42
_diffrn_reflns_limit_l_min -42
_diffrn_reflns_number 281996
_diffrn_reflns_theta_full 24.50
_diffrn_reflns_theta_max 24.50
_diffrn_reflns_theta_min 1.08
_exptl_absorpt_coefficient_mu 20.219
_exptl_absorpt_correction_T_max 0.2370
_exptl_absorpt_correction_T_min 0.1641
_exptl_absorpt_correction_type multi-scan
_exptl_absorpt_process_details 'SADABS (Sheldrick, V2.10)'
_exptl_crystal_colour red
_exptl_crystal_density_diffrn 3.632
_exptl_crystal_description parallelepiped
_exptl_crystal_F_000 24888
_exptl_crystal_size_max 0.14
_exptl_crystal_size_mid 0.10
_exptl_crystal_size_min 0.10
_refine_diff_density_max 2.707
_refine_diff_density_min -1.561
_refine_diff_density_rms 0.573
_refine_ls_extinction_method none
_refine_ls_goodness_of_fit_ref 1.062
_refine_ls_hydrogen_treatment none
_refine_ls_matrix_type full
_refine_ls_number_parameters 1316
_refine_ls_number_reflns 21074
_refine_ls_number_restraints 0
_refine_ls_restrained_S_all 1.062
_refine_ls_R_factor_all 0.1008
_refine_ls_R_factor_gt 0.0588
_refine_ls_shift/su_max 0.007
_refine_ls_shift/su_mean 0.000
_refine_ls_structure_factor_coef Fsqd
_refine_ls_weighting_details 'calc w=1/[\s^2^(Fo^2^)+(0.1218P)^2^+461.6462P] where P=(Fo^2^+2Fc^2^)/3'
_refine_ls_weighting_scheme calc
_refine_ls_wR_factor_gt 0.1731
_refine_ls_wR_factor_ref 0.2178
_reflns_number_gt 13445
_reflns_number_total 21074
_reflns_threshold_expression >2sigma(I)
_cod_data_source_file ja2090383_si_004.cif
_cod_data_source_block RbLi_2
_cod_original_cell_volume 25370.9(8)
_cod_original_formula_sum 'H214 As4 Li10 Mo12 O246 Rb14 S12 W36'
_cod_database_code 4117333

loop_
_symmetry_equiv_pos_as_xyz
'x, y, z'
'-x, y, -z+1/2'
'x+1/2, y+1/2, z'
'-x+1/2, y+1/2, -z+1/2'
'-x, -y, -z'
'x, -y, z-1/2'
'-x+1/2, -y+1/2, -z'
'x+1/2, -y+1/2, z-1/2'

loop_
_atom_site_label
_atom_site_type_symbol
_atom_site_fract_x
_atom_site_fract_y
_atom_site_fract_z
_atom_site_U_iso_or_equiv
_atom_site_adp_type
_atom_site_occupancy
_atom_site_symmetry_multiplicity
_atom_site_calc_flag
_atom_site_refinement_flags
W1 W 0.197343(17) 0.88755(4) 0.06922(2) 0.0870(2) Uani 1 1 d .
W2 W 0.187578(17) 1.03487(4) -0.00704(2) 0.0905(2) Uani 1 1 d .
W3 W 0.12713(2) 1.02519(4) 0.02551(2) 0.1020(3) Uani 1 1 d .
W4 W 0.056371(19) 1.02720(4) -0.08928(3) 0.0990(3) Uani 1 1 d .
W5 W 0.116343(17) 1.03556(4) -0.12097(2) 0.0889(2) Uani 1 1 d .
W6 W 0.180298(15) 0.91136(4) -0.08115(2) 0.07917(19) Uani 1 1 d .
W7 W 0.189959(14) 0.76681(3) -0.006083(18) 0.07248(17) Uani 1 1 d .
W8 W 0.134793(15) 0.75717(4) 0.023245(19) 0.07893(18) Uani 1 1 d .
W9 W 0.065820(17) 0.89264(4) -0.01990(2) 0.0921(2) Uani 1 1 d .
W10 W 0.087248(16) 0.31745(4) -0.37322(2) 0.0883(2) Uani 1 1 d .
W11 W 0.153819(15) 0.46303(4) -0.33149(2) 0.0875(2) Uani 1 1 d .
W12 W 0.165433(17) 0.32769(4) -0.24816(2) 0.0947(2) Uani 1 1 d .
W13 W 0.169880(16) 0.46148(4) -0.18149(2) 0.0827(2) Uani 1 1 d .
W14 W 0.158969(14) 0.59475(4) -0.263008(19) 0.07969(19) Uani 1 1 d .
W15 W 0.087775(14) 0.58498(4) -0.376390(18) 0.07574(18) Uani 1 1 d .
W16 W 0.021871(14) 0.44209(4) -0.418451(18) 0.07570(18) Uani 1 1 d .
W17 W 0.032835(16) 0.31990(3) -0.34238(2) 0.0827(2) Uani 1 1 d .
W18 W 0.109581(18) 0.32893(4) -0.21920(2) 0.0903(2) Uani 1 1 d .
Mo1 Mo 0.13197(3) 0.73901(7) -0.13466(4) 0.0753(4) Uani 1 1 d .
Mo2 Mo 0.12363(3) 0.63199(8) -0.19687(4) 0.0794(4) Uani 1 1 d .
Mo3 Mo -0.04427(3) 0.72377(8) -0.41339(5) 0.0837(4) Uani 1 1 d .
Mo4 Mo 0.00866(3) 0.61571(7) -0.37983(4) 0.0736(4) Uani 1 1 d .
Mo5A Mo 0.02847(5) 0.98029(11) -0.20193(7) 0.0867(7) Uani 0.70 1 d P
Mo5B Mo 0.02901(10) 0.9313(2) -0.20172(13) 0.0729(13) Uani 0.30 1 d P
Mo6A Mo 0.02430(6) 0.37580(15) -0.25973(8) 0.0784(7) Uani 0.50 1 d P
Mo6B Mo 0.02403(6) 0.42918(16) -0.26072(8) 0.0723(7) Uani 0.50 1 d P
As1 As 0.11669(3) 0.88548(8) -0.06083(4) 0.0678(4) Uani 1 1 d .
As2 As 0.09114(3) 0.46822(8) -0.29753(4) 0.0645(4) Uani 1 1 d .
S1 S -0.05284(9) 0.6013(2) -0.42671(12) 0.0766(11) Uani 1 1 d .
S2 S 0.01348(9) 0.7375(2) -0.38789(13) 0.0845(12) Uani 1 1 d .
S3 S 0.13967(9) 0.6158(2) -0.12283(11) 0.0753(11) Uani 1 1 d .
S4 S 0.13355(9) 0.7542(2) -0.19714(11) 0.0815(11) Uani 1 1 d .
S5 S 0.03071(11) 0.9588(3) -0.26324(14) 0.0947(15) Uani 1 1 d .
S6 S -0.03655(10) 0.4013(3) -0.31125(12) 0.0899(13) Uani 1 1 d .
Rb1 Rb 0.27024(4) 0.90951(11) 0.04775(6) 0.1033(6) Uani 1 1 d .
Rb2 Rb -0.07803(5) 0.55552(14) -0.53270(6) 0.1248(8) Uani 1 1 d .
Rb3 Rb -0.04868(6) 0.59488(15) -0.32619(8) 0.1018(8) Uani 0.70 1 d P
Rb4 Rb 0.03900(11) 0.7678(2) -0.27373(13) 0.1119(16) Uani 0.50 1 d P
Rb5 Rb 0.04928(14) 1.1419(3) -0.26518(18) 0.155(2) Uani 0.50 1 d P
Rb6 Rb -0.05545(14) 0.2157(3) -0.3453(2) 0.165(2) Uani 0.50 1 d P
Rb7 Rb 0.24626(16) 0.4771(5) -0.1978(3) 0.114(3) Uani 0.25 1 d P
Rb8 Rb 0.13990(18) 0.1241(4) -0.3806(2) 0.104(2) Uani 0.25 1 d P
Rb9 Rb 0.1811(2) 0.7280(5) 0.1555(2) 0.132(3) Uani 0.25 1 d P
O1 O 0.2327(3) 0.9055(7) 0.1268(4) 0.113(4) Uani 1 1 d .
O2 O 0.2185(3) 0.8196(5) 0.0546(3) 0.089(4) Uani 1 1 d .
O3 O 0.1619(3) 0.9509(6) 0.0598(3) 0.096(4) Uani 1 1 d .
O4 O 0.2041(2) 0.9589(6) 0.0366(3) 0.094(4) Uani 1 1 d .
O5 O 0.1744(3) 0.8103(6) 0.0774(3) 0.095(4) Uani 1 1 d .
O6 O 0.1514(2) 0.8445(5) -0.0066(3) 0.071(3) Uani 1 1 d .
O7 O 0.2193(3) 1.1012(7) 0.0258(4) 0.118(5) Uani 1 1 d .
O8 O 0.1563(3) 1.0849(5) -0.0636(4) 0.092(4) Uani 1 1 d .
O9 O 0.2069(2) 0.9886(6) -0.0331(3) 0.093(4) Uani 1 1 d .
O10 O 0.1546(3) 1.0539(6) 0.0078(4) 0.108(5) Uani 1 1 d .
O11 O 0.1443(2) 0.9506(5) -0.0622(3) 0.071(3) Uani 1 1 d .
O12 O 0.1406(3) 1.0890(7) 0.0697(4) 0.127(5) Uani 1 1 d .
O13 O 0.0946(3) 0.9662(6) 0.0262(3) 0.100(4) Uani 1 1 d .
O14 O 0.0887(3) 1.0746(5) -0.0290(4) 0.114(5) Uani 1 1 d .
O15 O 0.1008(2) 0.9440(5) -0.0375(3) 0.075(3) Uani 1 1 d .
O16 O 0.0253(3) 1.0958(7) -0.1174(5) 0.136(6) Uani 1 1 d .
O17 O 0.0385(3) 0.9635(6) -0.1375(3) 0.094(4) Uani 1 1 d .
O18 O 0.0898(2) 1.0587(5) -0.0989(3) 0.086(3) Uani 1 1 d .
O19 O 0.0388(3) 0.9710(6) -0.0625(4) 0.100(4) Uani 1 1 d .
O20 O 0.1030(4) 1.1071(6) -0.1594(4) 0.125(5) Uani 1 1 d .
O21 O 0.0842(3) 0.9687(5) -0.1578(3) 0.088(3) Uani 1 1 d .
O22 O 0.1518(3) 0.9909(6) -0.1233(3) 0.092(4) Uani 1 1 d .
O23 O 0.2107(3) 0.9043(7) -0.0926(4) 0.104(4) Uani 1 1 d .
O24 O 0.1468(2) 0.8454(5) -0.1192(3) 0.078(3) Uani 1 1 d .
O25 O 0.2002(2) 0.8478(5) -0.0293(3) 0.081(3) Uani 1 1 d .
O26 O 0.2229(2) 0.7080(6) 0.0075(3) 0.087(3) Uani 1 1 d .
O27 O 0.1531(2) 0.7440(5) -0.0657(3) 0.075(3) Uani 1 1 d .
O28 O 0.1697(2) 0.7148(5) 0.0194(3) 0.082(3) Uani 1 1 d .
O29 O 0.0988(2) 0.7341(5) -0.0358(3) 0.082(3) Uani 1 1 d .
O30 O 0.1319(3) 0.6930(7) 0.0544(3) 0.108(4) Uani 1 1 d .
O31 O 0.1071(2) 0.8314(6) 0.0224(3) 0.090(3) Uani 1 1 d .
O32 O 0.0504(2) 0.8318(5) -0.0666(3) 0.085(3) Uani 1 1 d .
O33 O 0.0398(3) 0.8709(8) -0.0027(4) 0.124(5) Uani 1 1 d .
O34 O 0.0929(3) 0.2481(7) -0.4020(4) 0.113(4) Uani 1 1 d .
O35 O 0.1171(2) 0.3930(6) -0.3682(3) 0.084(3) Uani 1 1 d .
O36 O 0.0481(3) 0.3665(6) -0.4257(3) 0.099(4) Uani 1 1 d .
O37 O 0.0570(2) 0.2683(5) -0.3645(3) 0.088(3) Uani 1 1 d .
O38 O 0.1257(3) 0.2988(6) -0.3089(4) 0.102(4) Uani 1 1 d .
O39 O 0.0687(2) 0.4033(5) -0.3433(3) 0.070(3) Uani 1 1 d .
O40 O 0.1820(3) 0.4432(7) -0.3449(4) 0.110(4) Uani 1 1 d .
O41 O 0.1797(2) 0.5388(6) -0.2875(3) 0.095(4) Uani 1 1 d .
O42 O 0.1242(2) 0.5302(6) -0.3778(3) 0.085(3) Uani 1 1 d .
O43 O 0.1707(2) 0.4007(6) -0.2813(3) 0.091(3) Uani 1 1 d .
O44 O 0.1171(2) 0.5080(5) -0.3127(2) 0.072(3) Uani 1 1 d .
O45 O 0.1972(3) 0.2672(7) -0.2357(4) 0.120(5) Uani 1 1 d .
O46 O 0.1915(2) 0.3869(6) -0.1948(3) 0.088(3) Uani 1 1 d .
O47 O 0.1446(3) 0.2791(6) -0.2253(4) 0.115(4) Uani 1 1 d .
O48 O 0.1251(2) 0.4099(5) -0.2534(3) 0.078(3) Uani 1 1 d .
O49 O 0.2059(3) 0.4790(7) -0.1255(3) 0.102(4) Uani 1 1 d .
O50 O 0.1378(2) 0.5263(5) -0.1919(3) 0.083(3) Uani 1 1 d .
O51 O 0.1790(2) 0.5213(5) -0.2168(3) 0.081(3) Uani 1 1 d .
O52 O 0.1501(3) 0.3849(6) -0.1686(3) 0.094(4) Uani 1 1 d .
O53 O 0.1927(2) 0.6584(7) -0.2346(3) 0.100(4) Uani 1 1 d .
O54 O 0.1307(2) 0.6206(5) -0.2483(3) 0.077(3) Uani 1 1 d .
O55 O 0.1280(2) 0.6364(6) -0.3247(3) 0.087(3) Uani 1 1 d .
O56 O 0.0759(3) 0.6453(6) -0.4201(3) 0.098(4) Uani 1 1 d .
O57 O 0.0600(2) 0.6078(5) -0.3608(3) 0.074(3) Uani 1 1 d .
O58 O 0.0577(2) 0.5061(5) -0.4106(3) 0.074(3) Uani 1 1 d .
O59 O -0.0128(2) 0.4512(6) -0.4778(3) 0.088(3) Uani 1 1 d .
O60 O 0.0113(2) 0.5096(5) -0.3912(3) 0.077(3) Uani 1 1 d .
O61 O 0.0032(2) 0.3631(5) -0.4030(3) 0.081(3) Uani 1 1 d .
O62 O 0.0045(3) 0.2503(7) -0.3511(4) 0.113(4) Uani 1 1 d .
O63 O 0.0233(2) 0.3889(5) -0.3162(3) 0.080(3) Uani 1 1 d .
O64 O 0.0746(2) 0.2962(6) -0.2823(3) 0.089(3) Uani 1 1 d .
O65 O 0.1071(3) 0.2630(7) -0.1874(4) 0.129(5) Uani 1 1 d .
O66 O 0.0784(2) 0.3931(5) -0.2271(3) 0.082(3) Uani 1 1 d .
O67 O -0.0398(2) 0.7334(5) -0.3623(3) 0.089(3) Uani 1 1 d .
O68 O 0.0881(3) 0.7467(6) -0.1611(3) 0.091(3) Uani 1 1 d .
O69 O 0.0286(4) 1.0723(7) -0.2005(4) 0.144(7) Uani 1 1 d .
O70 O 0.0184(2) 0.6124(6) -0.3266(3) 0.089(3) Uani 1 1 d .
O71 O 0.0785(2) 0.6286(6) -0.2301(3) 0.088(3) Uani 1 1 d .
O72 O 0.0275(3) 0.5102(7) -0.2611(3) 0.102(4) Uani 1 1 d .
O1WA O 0.0000 0.6707(18) -0.2500 0.094(18) Uani 0.30 2 d SP
O1WB O 0.0000 0.709(2) -0.2500 0.098(12) Uani 0.50 2 d SP
O2W O 0.0335(3) 0.8513(7) -0.1934(4) 0.105(4) Uani 1 1 d .
O3W O 0.1993(3) 0.7382(7) -0.0920(4) 0.112(4) Uani 1 1 d .
O4W O 0.1929(3) 0.6375(8) -0.1499(4) 0.124(5) Uani 1 1 d .
O5W O -0.0030(3) 0.6155(6) -0.4575(3) 0.101(4) Uani 1 1 d .
O6W O -0.0535(4) 0.7144(10) -0.4938(5) 0.153(6) Uani 1 1 d .
O7W O 0.0244(4) 0.2837(9) -0.2583(6) 0.156(6) Uani 1 1 d .
O8W O -0.1468(8) 0.537(3) -0.5509(12) 0.212(18) Uani 0.50 1 d P
O9W O 0.0455(7) 1.2160(10) -0.0456(6) 0.136(11) Uani 0.50 1 d P
O10W O -0.0649(5) 0.3990(14) -0.4273(7) 0.105(8) Uani 0.50 1 d P
O11W O 0.2181(7) 0.6382(15) 0.1128(8) 0.127(7) Uani 0.50 1 d P
O12W O -0.1031(6) 0.4899(18) -0.4090(9) 0.136(8) Uani 0.50 1 d P
O13W O 0.1603(9) 0.2261(12) -0.0909(8) 0.217(16) Uani 0.50 1 d P
O14W O -0.0055(9) 0.958(2) 0.0221(11) 0.230(10) Uani 0.50 1 d P
O15W O 0.1250(9) 0.949(2) -0.2183(9) 0.171(16) Uani 0.50 1 d P
O16W O 0.3186(10) 0.773(2) -0.1622(12) 0.230(10) Uani 0.50 1 d P
O17W O 0.2188(6) 0.6746(17) 0.1432(9) 0.136(8) Uani 0.50 1 d P
O18W O 0.0305(11) 0.8619(13) 0.0874(12) 0.25(2) Uani 0.50 1 d P
O19W O 0.1074(11) 0.1555(16) -0.2951(12) 0.21(2) Uani 0.50 1 d P
O20W O 0.1513(8) 1.1342(18) -0.1827(12) 0.217(11) Uani 0.50 1 d P
O21W O 0.0476(7) 1.094(3) -0.3381(13) 0.204(19) Uani 0.50 1 d P
O22W O 0.1092(9) 1.2135(17) 0.0694(13) 0.186(13) Uani 0.50 1 d P
O23W O 0.344(2) 0.139(5) -0.015(2) 0.27(3) Uani 0.25 1 d P
O24W O 0.0765(10) 0.046(5) -0.4060(14) 0.30(3) Uani 0.25 1 d P
O25W O 0.2707(2) 0.4069(7) -0.1175(3) 0.108(4) Uani 1 1 d .
O26W O 0.0538(7) 1.1714(19) 0.0730(10) 0.198(13) Uani 0.50 1 d P
O27W O -0.1359(7) 0.408(2) -0.3948(9) 0.224(13) Uani 0.50 1 d P
O28W O 0.0443(11) 0.777(2) -0.2784(16) 0.186(13) Uani 0.50 1 d P
O29W O 0.2272(5) 0.7584(14) -0.1388(10) 0.142(11) Uani 0.50 1 d P
O30W O -0.0003(7) 0.7410(15) -0.5028(8) 0.127(7) Uani 0.50 1 d P
O31W O 0.1093(8) 0.7797(16) -0.3168(10) 0.158(15) Uani 0.50 1 d P
O32W O 0.1483(5) 0.5718(12) -0.0181(7) 0.096(6) Uani 0.50 1 d P
O33W O 0.219(2) 1.103(3) -0.086(2) 0.21(2) Uani 0.25 1 d P
O34W O 0.0768(8) 0.8663(16) -0.2949(11) 0.088(9) Uani 0.30 1 d P
O35W O 0.2337(10) 0.169(2) -0.3011(14) 0.096(6) Uani 0.25 1 d P

loop_
_atom_site_aniso_label
_atom_site_aniso_U_11
_atom_site_aniso_U_22
_atom_site_aniso_U_33
_atom_site_aniso_U_23
_atom_site_aniso_U_13
_atom_site_aniso_U_12
W1 0.0848(3) 0.0876(4) 0.0618(3) -0.0098(3) 0.0310(2) -0.0043(3)
W2 0.0819(3) 0.0742(4) 0.0873(3) -0.0094(3) 0.0371(3) -0.0145(3)
W3 0.1120(4) 0.0841(5) 0.1005(4) -0.0225(3) 0.0599(3) -0.0015(4)
W4 0.0920(4) 0.0770(4) 0.1114(4) 0.0050(3) 0.0534(3) 0.0147(3)
W5 0.0825(3) 0.0707(4) 0.0856(3) 0.0096(3) 0.0369(3) -0.0041(3)
W6 0.0694(3) 0.0800(4) 0.0731(3) 0.0012(3) 0.0357(2) -0.0084(3)
W7 0.0649(3) 0.0751(4) 0.0608(2) -0.0008(2) 0.0298(2) 0.0003(3)
W8 0.0844(3) 0.0804(4) 0.0670(2) 0.0010(2) 0.0436(2) -0.0006(3)
W9 0.0927(3) 0.0888(5) 0.1000(3) -0.0081(3) 0.0614(2) 0.0027(3)
W10 0.0844(3) 0.0906(4) 0.0786(3) -0.0172(3) 0.0439(2) 0.0073(3)
W11 0.0681(2) 0.1162(5) 0.0784(3) -0.0083(3) 0.0448(2) 0.0045(3)
W12 0.0816(3) 0.0961(5) 0.0830(3) 0.0020(3) 0.0381(3) 0.0225(3)
W13 0.0700(3) 0.0940(4) 0.0628(3) -0.0001(3) 0.0295(2) 0.0045(3)
W14 0.0673(3) 0.0955(4) 0.0691(3) -0.0084(3) 0.0380(2) -0.0112(3)
W15 0.0705(2) 0.0922(4) 0.0634(2) 0.0006(2) 0.04025(19) -0.0016(3)
W16 0.0670(3) 0.0873(4) 0.0611(2) -0.0099(2) 0.0331(2) -0.0002(3)
W17 0.0840(3) 0.0720(4) 0.0829(3) -0.0118(3) 0.0461(2) -0.0096(3)
W18 0.0953(3) 0.0803(4) 0.0800(3) 0.0107(3) 0.0456(3) 0.0008(3)
Mo1 0.0798(6) 0.0754(8) 0.0620(5) -0.0084(5) 0.0387(4) -0.0057(6)
Mo2 0.0890(6) 0.0801(8) 0.0663(5) -0.0081(5) 0.0459(4) -0.0042(6)
Mo3 0.0695(6) 0.0750(8) 0.0941(7) 0.0042(6) 0.0433(5) 0.0065(6)
Mo4 0.0655(5) 0.0784(8) 0.0697(5) -0.0003(5) 0.0375(4) 0.0069(6)
Mo5A 0.0684(10) 0.0727(12) 0.0784(10) 0.0033(9) 0.0238(8) 0.0008(9)
Mo5B 0.071(2) 0.058(2) 0.0676(19) -0.0002(17) 0.0306(15) -0.0087(19)
Mo6A 0.0892(11) 0.0739(16) 0.0817(11) -0.0004(11) 0.0571(9) -0.0014(12)
Mo6B 0.0684(10) 0.0797(17) 0.0700(10) -0.0059(11) 0.0428(8) 0.0007(12)
As1 0.0635(6) 0.0625(8) 0.0661(6) 0.0009(5) 0.0337(5) 0.0014(6)
As2 0.0609(5) 0.0676(8) 0.0554(5) -0.0019(5) 0.0305(4) -0.0028(6)
S1 0.0701(15) 0.081(2) 0.0701(15) -0.0029(15) 0.0383(12) -0.0001(17)
S2 0.0724(16) 0.082(3) 0.0912(19) -0.0015(17) 0.0458(14) -0.0009(18)
S3 0.0728(16) 0.082(2) 0.0605(14) -0.0023(14) 0.0353(12) -0.0029(17)
S4 0.0873(17) 0.086(3) 0.0689(15) -0.0020(15) 0.0464(13) -0.0072(18)
S5 0.075(2) 0.092(3) 0.079(2) -0.0038(19) 0.0278(17) -0.010(2)
S6 0.0871(19) 0.105(3) 0.0720(17) -0.0080(17) 0.0455(14) -0.003(2)
Rb1 0.0758(8) 0.1139(13) 0.0874(9) -0.0040(8) 0.0328(7) -0.0012(9)
Rb2 0.1019(9) 0.186(2) 0.0789(8) -0.0275(10) 0.0510(7) -0.0083(12)
Rb3 0.0984(11) 0.1165(18) 0.0966(11) 0.0149(11) 0.0625(9) 0.0136(12)
Rb4 0.093(2) 0.098(2) 0.0805(18) -0.0082(17) 0.0196(17) 0.0109(19)
Rb5 0.204(3) 0.095(3) 0.176(3) 0.024(2) 0.121(3) 0.003(3)
Rb6 0.163(3) 0.087(3) 0.230(4) -0.006(3) 0.113(3) -0.016(3)
Rb7 0.065(3) 0.140(6) 0.115(4) -0.019(4) 0.044(3) 0.006(4)
Rb8 0.144(4) 0.096(4) 0.080(3) 0.022(3) 0.073(2) 0.035(4)
Rb9 0.132(4) 0.161(6) 0.068(3) 0.004(3) 0.043(3) -0.075(4)
O1 0.107(7) 0.125(9) 0.078(6) -0.010(6) 0.042(5) -0.009(7)
O2 0.081(5) 0.086(7) 0.058(4) -0.005(4) 0.021(4) -0.004(5)
O3 0.112(6) 0.083(7) 0.086(5) -0.018(5) 0.057(4) -0.004(5)
O4 0.066(5) 0.102(8) 0.081(5) -0.022(5) 0.027(4) -0.004(5)
O5 0.103(6) 0.103(8) 0.061(4) -0.003(5) 0.040(4) 0.001(6)
O6 0.064(4) 0.072(6) 0.058(4) 0.001(4) 0.029(3) -0.002(4)
O7 0.106(7) 0.113(9) 0.106(7) -0.017(6) 0.049(6) -0.031(7)
O8 0.075(5) 0.065(6) 0.092(6) -0.003(5) 0.028(5) 0.000(5)
O9 0.066(4) 0.107(8) 0.092(5) 0.008(5) 0.040(4) -0.019(5)
O10 0.106(7) 0.075(7) 0.089(6) -0.015(5) 0.032(5) -0.010(6)
O11 0.072(4) 0.056(5) 0.077(4) -0.003(4) 0.041(3) -0.007(4)
O12 0.127(7) 0.114(9) 0.125(7) -0.035(7) 0.070(6) 0.000(7)
O13 0.119(6) 0.093(7) 0.095(5) -0.007(5) 0.069(4) -0.020(6)
O14 0.108(8) 0.059(6) 0.104(7) -0.001(5) 0.028(6) 0.003(6)
O15 0.077(4) 0.069(6) 0.070(4) -0.012(4) 0.041(3) -0.002(4)
O16 0.116(7) 0.084(8) 0.182(10) 0.030(7) 0.078(7) 0.041(6)
O17 0.068(5) 0.092(7) 0.080(5) 0.008(5) 0.024(4) 0.001(5)
O18 0.067(5) 0.076(6) 0.093(5) 0.006(5) 0.037(4) 0.002(5)
O19 0.103(6) 0.082(7) 0.115(6) 0.018(5) 0.066(5) 0.019(5)
O20 0.145(9) 0.084(8) 0.111(7) 0.017(6) 0.060(7) 0.003(7)
O21 0.098(5) 0.071(6) 0.081(5) -0.004(4) 0.048(4) -0.012(5)
O22 0.079(5) 0.087(7) 0.067(5) 0.010(5) 0.022(4) -0.014(5)
O23 0.085(5) 0.122(9) 0.089(6) 0.001(6) 0.045(4) -0.007(6)
O24 0.081(4) 0.081(6) 0.066(4) -0.002(4) 0.041(3) -0.012(5)
O25 0.071(4) 0.092(7) 0.067(4) -0.010(4) 0.036(3) -0.018(5)
O26 0.082(5) 0.090(7) 0.080(5) -0.002(5) 0.044(4) -0.001(5)
O27 0.075(4) 0.083(6) 0.055(4) -0.007(4) 0.033(3) -0.010(4)
O28 0.080(5) 0.080(6) 0.075(4) 0.001(4) 0.042(4) -0.003(5)
O29 0.070(4) 0.087(7) 0.071(4) -0.008(4) 0.034(4) 0.000(5)
O30 0.117(6) 0.133(10) 0.078(5) 0.014(5) 0.062(4) 0.015(7)
O31 0.107(5) 0.085(7) 0.086(4) -0.008(4) 0.064(4) -0.003(5)
O32 0.076(5) 0.063(6) 0.094(5) -0.012(4) 0.041(4) -0.011(4)
O33 0.124(6) 0.136(11) 0.134(7) 0.020(7) 0.089(5) 0.008(7)
O34 0.118(6) 0.117(9) 0.091(5) -0.027(5) 0.056(5) 0.013(7)
O35 0.090(4) 0.100(7) 0.075(4) -0.020(4) 0.056(3) -0.006(5)
O36 0.094(5) 0.107(8) 0.080(5) -0.005(5) 0.044(4) 0.025(6)
O37 0.095(5) 0.074(6) 0.090(5) -0.002(4) 0.055(4) 0.013(5)
O38 0.096(5) 0.084(7) 0.121(6) 0.000(5) 0.064(5) 0.031(5)
O39 0.064(4) 0.077(6) 0.070(4) -0.016(4) 0.042(3) -0.002(4)
O40 0.093(5) 0.140(10) 0.115(6) -0.019(6) 0.073(4) 0.002(6)
O41 0.056(4) 0.132(9) 0.085(5) -0.009(5) 0.037(4) 0.011(5)
O42 0.078(4) 0.122(8) 0.062(4) -0.015(4) 0.047(3) 0.000(5)
O43 0.066(4) 0.112(8) 0.084(5) -0.016(5) 0.040(4) 0.012(5)
O44 0.065(4) 0.098(6) 0.052(3) -0.007(4) 0.035(3) -0.012(4)
O45 0.101(6) 0.127(10) 0.108(7) 0.003(6) 0.051(5) 0.038(7)
O46 0.068(4) 0.105(7) 0.095(5) -0.011(5) 0.052(3) 0.012(5)
O47 0.151(7) 0.068(7) 0.134(7) 0.015(5) 0.092(6) 0.028(6)
O48 0.070(5) 0.073(6) 0.053(4) 0.006(4) 0.017(4) 0.009(4)
O49 0.086(6) 0.122(9) 0.079(5) 0.009(5) 0.041(4) 0.007(6)
O50 0.100(5) 0.079(6) 0.072(4) -0.011(4) 0.055(3) -0.007(5)
O51 0.063(4) 0.091(7) 0.069(4) 0.001(4) 0.031(3) 0.007(5)
O52 0.103(6) 0.090(7) 0.067(5) 0.005(4) 0.042(4) 0.004(6)
O53 0.067(5) 0.129(9) 0.078(5) -0.005(5) 0.030(4) -0.030(6)
O54 0.073(4) 0.089(6) 0.058(4) -0.014(4) 0.034(3) -0.005(5)
O55 0.072(4) 0.099(7) 0.082(5) -0.006(5) 0.042(4) -0.019(5)
O56 0.088(5) 0.111(8) 0.084(5) 0.018(5) 0.047(4) -0.005(6)
O57 0.070(4) 0.064(5) 0.065(4) -0.001(4) 0.030(3) 0.000(4)
O58 0.075(4) 0.085(6) 0.063(4) -0.007(4) 0.043(3) -0.003(4)
O59 0.065(4) 0.111(8) 0.068(5) 0.010(5) 0.029(4) 0.009(5)
O60 0.065(4) 0.067(6) 0.091(5) -0.004(4) 0.044(3) -0.002(4)
O61 0.077(4) 0.084(6) 0.074(4) -0.005(4) 0.042(4) -0.006(5)
O62 0.123(7) 0.101(8) 0.107(6) -0.014(6) 0.065(5) -0.021(6)
O63 0.085(5) 0.070(6) 0.079(4) -0.010(4) 0.046(4) -0.011(4)
O64 0.093(5) 0.077(6) 0.088(5) -0.002(5) 0.050(4) -0.006(5)
O65 0.146(9) 0.109(9) 0.104(7) 0.028(6) 0.062(6) -0.011(8)
O66 0.074(4) 0.088(7) 0.084(5) -0.003(4) 0.048(3) 0.009(5)
O67 0.090(5) 0.072(6) 0.103(5) -0.002(4) 0.059(4) 0.017(5)
O68 0.092(5) 0.092(7) 0.078(5) -0.019(5) 0.046(4) -0.005(5)
O69 0.157(11) 0.093(9) 0.095(8) 0.002(7) 0.033(8) -0.004(8)
O70 0.086(5) 0.094(7) 0.085(5) 0.014(5) 0.051(4) 0.010(5)
O71 0.093(5) 0.088(7) 0.081(5) -0.010(4) 0.053(4) -0.005(5)
O72 0.118(5) 0.113(9) 0.093(5) -0.007(5) 0.074(4) -0.023(6)
O1WA 0.14(3) 0.006(17) 0.14(3) 0.000 0.09(2) 0.000
O1WB 0.032(10) 0.12(3) 0.104(19) 0.000 0.023(11) 0.000
O2W 0.072(6) 0.101(8) 0.095(7) 0.008(6) 0.028(5) 0.016(6)
O3W 0.090(6) 0.117(9) 0.113(7) -0.004(6) 0.054(5) -0.003(6)
O4W 0.122(8) 0.137(11) 0.095(6) 0.008(7) 0.056(6) 0.018(8)
O5W 0.094(6) 0.111(8) 0.086(5) -0.003(5) 0.048(4) 0.004(6)
O6W 0.111(8) 0.209(16) 0.106(8) 0.001(9) 0.050(6) 0.029(10)
O7W 0.144(9) 0.123(11) 0.203(11) -0.029(9) 0.107(8) -0.020(8)
O8W 0.174(18) 0.30(5) 0.21(2) 0.05(3) 0.141(15) -0.01(3)
O9W 0.190(18) 0.061(10) 0.051(9) -0.019(8) 0.020(11) 0.067(12)
O10W 0.070(9) 0.15(2) 0.095(11) 0.003(12) 0.050(8) 0.031(12)
O11W 0.128(11) 0.143(15) 0.081(8) -0.034(9) 0.050(8) -0.035(11)
O12W 0.104(9) 0.179(18) 0.118(10) 0.040(11) 0.064(8) 0.044(11)
O13W 0.33(3) 0.098(13) 0.068(12) 0.007(10) 0.045(16) -0.140(16)
O14W 0.358(16) 0.23(2) 0.199(13) 0.097(13) 0.218(11) 0.182(17)
O15W 0.17(3) 0.18(3) 0.091(16) 0.020(18) 0.047(17) -0.02(2)
O16W 0.358(16) 0.23(2) 0.199(13) 0.097(13) 0.218(11) 0.182(17)
O17W 0.104(9) 0.179(18) 0.118(10) 0.040(11) 0.064(8) 0.044(11)
O18W 0.35(4) 0.063(13) 0.20(3) 0.079(14) 0.10(3) 0.125(17)
O19W 0.24(3) 0.088(17) 0.15(2) -0.004(16) 0.03(2) -0.052(19)
O20W 0.315(17) 0.15(2) 0.36(2) 0.121(17) 0.297(14) 0.118(18)
O21W 0.102(14) 0.31(5) 0.20(3) -0.01(3) 0.096(15) 0.03(2)
O22W 0.191(18) 0.117(17) 0.21(2) -0.008(15) 0.102(16) 0.057(15)
O23W 0.47(6) 0.23(7) 0.17(3) -0.01(4) 0.23(3) 0.12(6)
O24W 0.078(17) 0.70(10) 0.076(17) 0.15(3) 0.028(15) -0.09(4)
O25W 0.042(4) 0.186(11) 0.069(5) -0.055(6) 0.020(3) -0.012(6)
O26W 0.211(15) 0.25(3) 0.153(16) 0.041(17) 0.122(13) 0.160(18)
O27W 0.283(12) 0.29(4) 0.274(13) 0.140(18) 0.258(9) 0.10(2)
O28W 0.191(18) 0.117(17) 0.21(2) -0.008(15) 0.102(16) 0.057(15)
O29W 0.045(9) 0.14(2) 0.19(2) 0.079(16) 0.048(11) 0.021(11)
O30W 0.128(11) 0.143(15) 0.081(8) -0.034(9) 0.050(8) -0.035(11)
O31W 0.15(2) 0.11(2) 0.110(18) -0.019(15) 0.030(17) 0.025(18)
O32W 0.096(9) 0.095(13) 0.095(9) -0.020(9) 0.058(7) -0.008(10)
O33W 0.24(3) 0.088(17) 0.15(2) -0.004(16) 0.03(2) -0.052(19)
O34W 0.130(15) 0.050(17) 0.131(16) 0.010(13) 0.104(12) 0.014(14)
O35W 0.096(9) 0.095(13) 0.095(9) -0.020(9) 0.058(7) -0.008(10)

loop_
_atom_type_symbol
_atom_type_description
_atom_type_scat_dispersion_real
_atom_type_scat_dispersion_imag
_atom_type_scat_source
O O 0.0106 0.0060 'International Tables Vol C Tables 4.2.6.8 and 6.1.1.4'
S S 0.1246 0.1234 'International Tables Vol C Tables 4.2.6.8 and 6.1.1.4'
As As 0.0499 2.0058 'International Tables Vol C Tables 4.2.6.8 and 6.1.1.4'
Mo Mo -1.6832 0.6857 'International Tables Vol C Tables 4.2.6.8 and 6.1.1.4'
W W -0.8490 6.8722 'International Tables Vol C Tables 4.2.6.8 and 6.1.1.4'
Rb Rb -0.9393 2.9676 'International Tables Vol C Tables 4.2.6.8 and 6.1.1.4'
Li Li -0.0003 0.0001 'International Tables Vol C Tables 4.2.6.8 and 6.1.1.4'
H H 0.0000 0.0000 'International Tables Vol C Tables 4.2.6.8 and 6.1.1.4'

loop_
_geom_angle_atom_site_label_1
_geom_angle_atom_site_label_2
_geom_angle_atom_site_label_3
_geom_angle
_geom_angle_site_symmetry_1
_geom_angle_site_symmetry_3
O1 W1 O2 100.2(5) . .
O1 W1 O3 101.4(5) . .
O2 W1 O3 158.4(4) . .
O1 W1 O4 101.7(5) . .
O2 W1 O4 88.5(5) . .
O3 W1 O4 85.5(5) . .
O1 W1 O5 100.5(5) . .
O2 W1 O5 89.4(5) . .
O3 W1 O5 88.3(5) . .
O4 W1 O5 157.7(3) . .
O1 W1 O6 171.4(5) . .
O2 W1 O6 73.7(3) . .
O3 W1 O6 85.0(4) . .
O4 W1 O6 84.4(3) . .
O5 W1 O6 73.7(3) . .
O7 W2 O9 100.7(6) . .
O7 W2 O8 99.8(5) . .
O9 W2 O8 89.1(5) . .
O7 W2 O4 102.4(5) . .
O9 W2 O4 89.6(5) . .
O8 W2 O4 157.6(4) . .
O7 W2 O10 100.7(6) . .
O9 W2 O10 158.5(4) . .
O8 W2 O10 88.7(5) . .
O4 W2 O10 84.4(5) . .
O7 W2 O11 170.5(6) . .
O9 W2 O11 73.2(4) . .
O8 W2 O11 73.2(4) . .
O4 W2 O11 85.1(3) . .
O10 W2 O11 85.7(4) . .
O12 W3 O10 100.3(6) . .
O12 W3 O13 102.9(6) . .
O10 W3 O13 156.7(5) . .
O12 W3 O14 101.5(5) . .
O10 W3 O14 86.2(6) . .
O13 W3 O14 91.2(5) . .
O12 W3 O3 101.9(5) . .
O10 W3 O3 85.6(5) . .
O13 W3 O3 87.6(5) . .
O14 W3 O3 156.1(5) . .
O12 W3 O15 171.8(5) . .
O10 W3 O15 85.3(4) . .
O13 W3 O15 71.8(4) . .
O14 W3 O15 72.7(4) . .
O3 W3 O15 84.4(4) . .
O16 W4 O17 100.6(6) . .
O16 W4 O18 99.7(6) . .
O17 W4 O18 88.8(5) . .
O16 W4 O19 102.9(7) . .
O17 W4 O19 92.0(5) . .
O18 W4 O19 156.8(4) . .
O16 W4 O14 97.5(6) . .
O17 W4 O14 161.4(5) . .
O18 W4 O14 83.7(6) . .
O19 W4 O14 88.2(5) . .
O16 W4 O15 168.5(6) . .
O17 W4 O15 90.1(4) . .
O18 W4 O15 84.7(4) . .
O19 W4 O15 72.2(4) . .
O14 W4 O15 72.3(4) . .
O20 W5 O21 102.1(5) . .
O20 W5 O18 98.6(6) . .
O21 W5 O18 89.5(5) . .
O20 W5 O22 101.5(7) . .
O21 W5 O22 92.0(5) . .
O18 W5 O22 159.1(4) . .
O20 W5 O8 97.5(5) . .
O21 W5 O8 160.2(4) . .
O18 W5 O8 84.8(5) . .
O22 W5 O8 86.8(4) . .
O20 W5 O11 169.4(5) . .
O21 W5 O11 87.6(4) . .
O18 W5 O11 85.7(4) . .
O22 W5 O11 73.6(4) . .
O8 W5 O11 73.1(4) . .
O23 W6 O24 103.9(5) . .
O23 W6 O25 101.7(5) . .
O24 W6 O25 90.3(4) . .
O23 W6 O22 98.7(5) . .
O24 W6 O22 93.0(4) . .
O25 W6 O22 157.9(5) . .
O23 W6 O9 95.1(5) . .
O24 W6 O9 161.0(5) . .
O25 W6 O9 85.4(4) . .
O22 W6 O9 84.5(4) . .
O23 W6 O11 165.5(5) . .
O24 W6 O11 88.5(4) . .
O25 W6 O11 85.3(4) . .
O22 W6 O11 73.0(4) . .
O9 W6 O11 72.7(4) . .
O26 W7 O27 103.9(4) . .
O26 W7 O25 101.4(5) . .
O27 W7 O25 88.9(4) . .
O26 W7 O28 99.9(5) . .
O27 W7 O28 93.0(4) . .
O25 W7 O28 157.5(4) . .
O26 W7 O2 96.3(4) . .
O27 W7 O2 159.7(4) . .
O25 W7 O2 85.0(4) . .
O28 W7 O2 85.6(4) . .
O26 W7 O6 167.0(4) . .
O27 W7 O6 87.3(4) . .
O25 W7 O6 85.2(4) . .
O28 W7 O6 72.6(4) . .
O2 W7 O6 72.9(4) . .
O30 W8 O29 102.6(5) . .
O30 W8 O31 100.8(6) . .
O29 W8 O31 90.5(4) . .
O30 W8 O28 100.4(5) . .
O29 W8 O28 92.9(4) . .
O31 W8 O28 157.1(5) . .
O30 W8 O5 96.1(5) . .
O29 W8 O5 161.0(5) . .
O31 W8 O5 83.1(4) . .
O28 W8 O5 86.4(4) . .
O30 W8 O6 168.1(4) . .
O29 W8 O6 87.7(4) . .
O31 W8 O6 84.8(4) . .
O28 W8 O6 72.8(4) . .
O5 W8 O6 74.0(4) . .
O33 W9 O32 102.8(6) . .
O33 W9 O19 101.0(6) . .
O32 W9 O19 92.0(4) . .
O33 W9 O13 98.0(6) . .
O32 W9 O13 159.1(5) . .
O19 W9 O13 86.0(4) . .
O33 W9 O31 100.1(5) . .
O32 W9 O31 90.4(4) . .
O19 W9 O31 157.7(5) . .
O13 W9 O31 84.0(4) . .
O33 W9 O15 168.7(5) . .
O32 W9 O15 87.1(4) . .
O19 W9 O15 72.9(4) . .
O13 W9 O15 72.4(4) . .
O31 W9 O15 85.0(4) . .
O34 W10 O37 98.4(6) . .
O34 W10 O36 99.7(5) . .
O37 W10 O36 91.2(5) . .
O34 W10 O38 102.0(5) . .
O37 W10 O38 88.1(5) . .
O36 W10 O38 158.2(5) . .
O34 W10 O35 102.9(6) . .
O37 W10 O35 158.6(4) . .
O36 W10 O35 87.5(5) . .
O38 W10 O35 85.3(4) . .
O34 W10 O39 169.5(4) . .
O37 W10 O39 73.7(4) . .
O36 W10 O39 74.0(4) . .
O38 W10 O39 84.9(4) . .
O35 W10 O39 85.4(4) . .
O40 W11 O42 100.4(5) . .
O40 W11 O43 101.2(5) . .
O42 W11 O43 158.3(5) . .
O40 W11 O41 100.2(5) . .
O42 W11 O41 90.1(4) . .
O43 W11 O41 88.4(5) . .
O40 W11 O35 101.1(5) . .
O42 W11 O35 88.0(4) . .
O43 W11 O35 85.5(4) . .
O41 W11 O35 158.5(5) . .
O40 W11 O44 171.7(5) . .
O42 W11 O44 74.9(4) . .
O43 W11 O44 84.0(4) . .
O41 W11 O44 73.3(4) . .
O35 W11 O44 85.6(4) . .
O45 W12 O47 100.6(6) . .
O45 W12 O46 101.2(5) . .
O47 W12 O46 91.3(5) . .
O45 W12 O38 102.2(5) . .
O47 W12 O38 87.5(5) . .
O46 W12 O38 156.4(4) . .
O45 W12 O43 101.7(6) . .
O47 W12 O43 157.4(4) . .
O46 W12 O43 88.4(5) . .
O38 W12 O43 83.8(5) . .
O45 W12 O48 171.3(5) . .
O47 W12 O48 74.2(4) . .
O46 W12 O48 72.3(3) . .
O38 W12 O48 84.7(4) . .
O43 W12 O48 84.2(4) . .
O49 W13 O50 103.2(5) . .
O49 W13 O52 98.0(5) . .
O50 W13 O52 94.2(5) . .
O49 W13 O51 102.0(5) . .
O50 W13 O51 88.6(5) . .
O52 W13 O51 158.6(4) . .
O49 W13 O46 97.6(5) . .
O50 W13 O46 158.8(4) . .
O52 W13 O46 86.5(5) . .
O51 W13 O46 83.3(5) . .
O49 W13 O48 166.6(5) . .
O50 W13 O48 87.9(4) . .
O52 W13 O48 73.6(4) . .
O51 W13 O48 85.4(4) . .
O46 W13 O48 71.9(3) . .
O53 W14 O54 103.2(5) . .
O53 W14 O51 100.6(4) . .
O54 W14 O51 89.7(5) . .
O53 W14 O55 100.7(5) . .
O54 W14 O55 93.3(4) . .
O51 W14 O55 157.2(4) . .
O53 W14 O41 95.4(5) . .
O54 W14 O41 161.2(4) . .
O51 W14 O41 84.1(5) . .
O55 W14 O41 85.9(5) . .
O53 W14 O44 166.7(5) . .
O54 W14 O44 88.7(4) . .
O51 W14 O44 85.1(3) . .
O55 W14 O44 72.4(4) . .
O41 W14 O44 73.2(4) . .
O56 W15 O58 102.2(4) . .
O57 W15 O58 89.1(4) . .
O56 W15 O55 98.2(5) . .
O57 W15 O55 93.5(4) . .
O58 W15 O55 158.1(4) . .
O56 W15 O42 96.4(5) . .
O57 W15 O42 159.4(4) . .
O58 W15 O42 84.6(4) . .
O55 W15 O42 85.4(4) . .
O56 W15 O44 166.4(4) . .
O57 W15 O44 86.9(4) . .
O58 W15 O44 85.7(3) . .
O55 W15 O44 72.7(4) . .
O42 W15 O44 73.2(4) . .
O59 W16 O60 103.5(5) . .
O59 W16 O58 101.8(4) . .
O60 W16 O58 90.1(4) . .
O59 W16 O61 100.0(4) . .
O60 W16 O61 92.4(5) . .
O58 W16 O61 156.9(3) . .
O59 W16 O36 95.8(5) . .
O60 W16 O36 160.6(4) . .
O58 W16 O36 83.9(5) . .
O61 W16 O36 86.2(5) . .
O59 W16 O39 167.2(4) . .
O60 W16 O39 87.8(3) . .
O58 W16 O39 83.9(3) . .
O61 W16 O39 73.2(3) . .
O36 W16 O39 73.2(4) . .
O62 W17 O63 102.3(6) . .
O62 W17 O64 100.7(5) . .
O63 W17 O64 89.2(4) . .
O62 W17 O61 99.1(5) . .
O63 W17 O61 93.3(4) . .
O64 W17 O61 159.1(5) . .
O62 W17 O37 97.8(6) . .
O63 W17 O37 159.7(4) . .
O64 W17 O37 83.9(4) . .
O61 W17 O37 86.7(4) . .
O62 W17 O39 169.2(5) . .
O63 W17 O39 87.1(4) . .
O64 W17 O39 84.8(4) . .
O61 W17 O39 74.6(3) . .
O37 W17 O39 73.3(4) . .
O65 W18 O66 101.4(6) . .
O65 W18 O64 101.8(5) . .
O66 W18 O64 89.6(4) . .
O65 W18 O52 100.4(5) . .
O66 W18 O52 92.1(4) . .
O64 W18 O52 156.9(5) . .
O65 W18 O47 97.9(6) . .
O66 W18 O47 160.5(5) . .
O64 W18 O47 84.0(5) . .
O52 W18 O47 86.8(5) . .
O65 W18 O48 168.2(5) . .
O66 W18 O48 88.8(4) . .
O64 W18 O48 84.1(4) . .
O52 W18 O48 72.9(4) . .
O47 W18 O48 72.3(4) . .
O68 Mo1 O27 101.9(5) . .
O68 Mo1 O24 99.8(4) . .
O27 Mo1 O24 78.0(4) . .
O68 Mo1 S3 100.9(4) . .
O27 Mo1 S3 85.1(3) . .
O24 Mo1 S3 155.5(2) . .
O68 Mo1 S4 101.4(4) . .
O27 Mo1 S4 153.9(3) . .
O24 Mo1 S4 86.6(3) . .
S3 Mo1 S4 101.83(15) . .
O68 Mo1 Mo2 94.7(4) . .
O27 Mo1 Mo2 136.4(3) . .
O24 Mo1 Mo2 138.4(3) . .
S3 Mo1 Mo2 52.02(10) . .
S4 Mo1 Mo2 52.25(11) . .
O71 Mo2 O50 103.3(4) . .
O71 Mo2 O54 100.5(4) . .
O50 Mo2 O54 76.0(4) . .
O71 Mo2 S3 101.4(4) . .
O50 Mo2 S3 85.2(3) . .
O54 Mo2 S3 153.9(3) . .
O71 Mo2 S4 101.8(4) . .
O50 Mo2 S4 152.0(3) . .
O54 Mo2 S4 87.3(3) . .
S3 Mo2 S4 101.97(14) . .
O71 Mo2 Mo1 95.4(4) . .
O50 Mo2 Mo1 136.2(3) . .
O54 Mo2 Mo1 138.9(3) . .
S3 Mo2 Mo1 52.20(11) . .
S4 Mo2 Mo1 52.22(11) . .
O71 Mo2 Rb4 41.4(4) . .
O50 Mo2 Rb4 142.0(2) . .
O54 Mo2 Rb4 94.6(3) . .
S3 Mo2 Rb4 111.23(13) . .
S4 Mo2 Rb4 60.49(11) . .
Mo1 Mo2 Rb4 73.12(7) . .
O71 Mo2 Rb3 43.7(4) . 2_554
O50 Mo2 Rb3 95.6(3) . 2_554
O54 Mo2 Rb3 141.1(2) . 2_554
S3 Mo2 Rb3 57.73(10) . 2_554
S4 Mo2 Rb3 111.22(13) . 2_554
Mo1 Mo2 Rb3 71.49(6) . 2_554
Rb4 Mo2 Rb3 68.61(9) . 2_554
O67 Mo3 O29 102.1(4) . 2_554
O67 Mo3 O32 99.7(5) . 2_554
O29 Mo3 O32 76.7(4) 2_554 2_554
O67 Mo3 S2 102.6(3) . .
O29 Mo3 S2 151.3(3) 2_554 .
O32 Mo3 S2 85.0(3) 2_554 .
O67 Mo3 S1 102.5(4) . .
O29 Mo3 S1 86.6(3) 2_554 .
O32 Mo3 S1 154.6(3) 2_554 .
S2 Mo3 S1 101.97(15) . .
O67 Mo3 Mo4 96.6(3) . .
O29 Mo3 Mo4 137.8(3) 2_554 .
O32 Mo3 Mo4 136.5(3) 2_554 .
S2 Mo3 Mo4 52.13(11) . .
S1 Mo3 Mo4 52.39(9) . .
O67 Mo3 Rb3 42.8(3) . .
O29 Mo3 Rb3 96.6(3) 2_554 .
O32 Mo3 Rb3 140.5(3) 2_554 .
S2 Mo3 Rb3 111.38(12) . .
S1 Mo3 Rb3 59.67(12) . .
Mo4 Mo3 Rb3 72.60(6) . .
O67 Mo3 Rb4 44.0(3) . .
O29 Mo3 Rb4 143.2(3) 2_554 .
O32 Mo3 Rb4 93.4(3) 2_554 .
S2 Mo3 Rb4 58.63(14) . .
S1 Mo3 Rb4 111.19(11) . .
Mo4 Mo3 Rb4 71.69(7) . .
Rb3 Mo3 Rb4 68.61(8) . .
O70 Mo4 O60 100.8(5) . .
O70 Mo4 O57 99.7(4) . .
O60 Mo4 O57 78.2(4) . .
O70 Mo4 S2 101.5(4) . .
O60 Mo4 S2 154.3(3) . .
O57 Mo4 S2 85.7(3) . .
O70 Mo4 S1 100.2(4) . .
O60 Mo4 S1 86.9(3) . .
O57 Mo4 S1 157.0(3) . .
S2 Mo4 S1 101.34(14) . .
O70 Mo4 O5W 176.7(5) . .
O60 Mo4 O5W 76.8(4) . .
O57 Mo4 O5W 77.7(4) . .
S2 Mo4 O5W 80.3(3) . .
S1 Mo4 O5W 82.0(3) . .
O70 Mo4 Mo3 94.0(4) . .
O60 Mo4 Mo3 138.3(2) . .
O57 Mo4 Mo3 137.4(3) . .
S2 Mo4 Mo3 51.89(10) . .
S1 Mo4 Mo3 51.96(10) . .
O5W Mo4 Mo3 89.3(3) . .
O70 Mo4 Rb3 43.5(3) . .
O60 Mo4 Rb3 98.1(3) . .
O57 Mo4 Rb3 142.2(3) . .
S2 Mo4 Rb3 106.80(13) . .
S1 Mo4 Rb3 56.75(11) . .
O5W Mo4 Rb3 138.7(3) . .
Mo3 Mo4 Rb3 67.23(6) . .
O70 Mo4 Rb4 44.5(4) . .
O60 Mo4 Rb4 143.0(3) . .
O57 Mo4 Rb4 93.7(3) . .
S2 Mo4 Rb4 57.08(13) . .
S1 Mo4 Rb4 108.55(13) . .
O5W Mo4 Rb4 137.2(3) . .
Mo3 Mo4 Rb4 68.86(6) . .
Rb3 Mo4 Rb4 66.64(9) . .
Mo5B Mo5A O69 178.2(6) . .
Mo5B Mo5A O17 81.7(5) . .
O69 Mo5A O17 97.0(6) . .
Mo5B Mo5A O21 82.8(4) . .
O69 Mo5A O21 95.7(6) . .
O17 Mo5A O21 79.3(4) . .
Mo5B Mo5A S5 81.4(3) . 2_554
O69 Mo5A S5 99.8(6) . 2_554
O17 Mo5A S5 87.5(3) . 2_554
O21 Mo5A S5 160.7(3) . 2_554
Mo5B Mo5A S5 79.5(4) . .
O69 Mo5A S5 101.5(6) . .
O17 Mo5A S5 157.7(3) . .
O21 Mo5A S5 86.5(3) . .
S5 Mo5A S5 101.40(19) 2_554 .
Mo5B Mo5A O2W 5.4(4) . .
O69 Mo5A O2W 172.8(5) . .
O17 Mo5A O2W 76.8(4) . .
O21 Mo5A O2W 79.6(4) . .
S5 Mo5A O2W 83.7(3) 2_554 .
S5 Mo5A O2W 83.8(4) . .
Mo5B Mo5A Mo5A 90.7(3) . 2_554
O69 Mo5A Mo5A 91.1(4) . 2_554
O17 Mo5A Mo5A 140.2(3) . 2_554
O21 Mo5A Mo5A 138.7(4) . 2_554
S5 Mo5A Mo5A 52.72(14) 2_554 2_554
S5 Mo5A Mo5A 52.21(13) . 2_554
O2W Mo5A Mo5A 96.0(2) . 2_554
Mo5B Mo5A Mo5B 72.8(3) . 2_554
O69 Mo5A Mo5B 109.0(4) . 2_554
O17 Mo5A Mo5B 133.0(3) . 2_554
O21 Mo5A Mo5B 133.4(3) . 2_554
S5 Mo5A Mo5B 50.59(16) 2_554 2_554
S5 Mo5A Mo5B 50.87(15) . 2_554
O2W Mo5A Mo5B 78.1(2) . 2_554
Mo5A Mo5A Mo5B 17.89(9) 2_554 2_554
Mo5B Mo5A Rb5 134.3(4) . .
O69 Mo5A Rb5 46.3(7) . .
O17 Mo5A Rb5 137.3(3) . .
O21 Mo5A Rb5 83.4(3) . .
S5 Mo5A Rb5 115.73(15) 2_554 .
S5 Mo5A Rb5 56.34(15) . .
O2W Mo5A Rb5 137.4(4) . .
Mo5A Mo5A Rb5 72.36(10) 2_554 .
Mo5B Mo5A Rb5 86.19(12) 2_554 .
Mo5B Mo5A Rb5 135.5(3) . 2_554
O69 Mo5A Rb5 45.5(6) . 2_554
O17 Mo5A Rb5 89.2(3) . 2_554
O21 Mo5A Rb5 138.1(3) . 2_554
S5 Mo5A Rb5 54.65(14) 2_554 2_554
S5 Mo5A Rb5 112.66(14) . 2_554
O2W Mo5A Rb5 136.8(3) . 2_554
Mo5A Mo5A Rb5 69.28(9) 2_554 2_554
Mo5B Mo5A Rb5 82.70(11) 2_554 2_554
Rb5 Mo5A Rb5 78.31(17) . 2_554
Mo5A Mo5B O2W 171.3(6) . .
Mo5A Mo5B O17 73.7(4) . .
O2W Mo5B O17 98.5(6) . .
Mo5A Mo5B O21 72.7(4) . .
O2W Mo5B O21 102.0(5) . .
O17 Mo5B O21 76.1(4) . .
Mo5A Mo5B S5 77.9(4) . .
O2W Mo5B S5 108.9(6) . .
O17 Mo5B S5 149.1(4) . .
O21 Mo5B S5 84.3(4) . .
Mo5A Mo5B S5 76.0(3) . 2_554
O2W Mo5B S5 107.5(5) . 2_554
O17 Mo5B S5 84.9(3) . 2_554
O21 Mo5B S5 146.9(4) . 2_554
S5 Mo5B S5 99.7(2) . 2_554
Mo5A Mo5B Mo5B 89.3(3) . 2_554
O2W Mo5B Mo5B 99.2(4) . 2_554
O17 Mo5B Mo5B 137.1(4) . 2_554
O21 Mo5B Mo5B 136.6(4) . 2_554
S5 Mo5B Mo5B 52.89(19) . 2_554
S5 Mo5B Mo5B 52.45(18) 2_554 2_554
Mo5A Mo5B Mo5A 71.4(3) . 2_554
O2W Mo5B Mo5A 117.0(4) . 2_554
O17 Mo5B Mo5A 128.0(3) . 2_554
O21 Mo5B Mo5A 126.1(3) . 2_554
S5 Mo5B Mo5A 49.72(13) . 2_554
S5 Mo5B Mo5A 50.05(15) 2_554 2_554
Mo5B Mo5B Mo5A 17.89(9) 2_554 2_554
Mo5A Mo5B Rb4 136.3(4) . 2_554
O2W Mo5B Rb4 46.4(5) . 2_554
O17 Mo5B Rb4 93.4(3) . 2_554
O21 Mo5B Rb4 145.5(3) . 2_554
S5 Mo5B Rb4 115.75(18) . 2_554
S5 Mo5B Rb4 61.11(16) 2_554 2_554
Mo5B Mo5B Rb4 71.99(13) 2_554 2_554
Mo5A Mo5B Rb4 86.37(11) 2_554 2_554
Mo5A Mo5B Rb4 136.9(4) . .
O2W Mo5B Rb4 49.8(6) . .
O17 Mo5B Rb4 146.6(3) . .
O21 Mo5B Rb4 98.2(3) . .
S5 Mo5B Rb4 59.12(17) . .
S5 Mo5B Rb4 112.13(17) 2_554 .
Mo5B Mo5B Rb4 68.22(14) 2_554 .
Mo5A Mo5B Rb4 82.24(11) 2_554 .
Rb4 Mo5B Rb4 72.61(16) 2_554 .
Mo6B Mo6A O7W 179.5(6) . .
Mo6B Mo6A O63 81.5(4) . .
O7W Mo6A O63 98.6(7) . .
Mo6B Mo6A O66 81.4(3) . .
O7W Mo6A O66 99.1(6) . .
O63 Mo6A O66 79.4(4) . .
Mo6B Mo6A S6 79.9(3) . 2_554
O7W Mo6A S6 100.2(7) . 2_554
O63 Mo6A S6 158.4(3) . 2_554
O66 Mo6A S6 87.2(3) . 2_554
Mo6B Mo6A S6 77.6(2) . .
O7W Mo6A S6 101.9(5) . .
O63 Mo6A S6 85.0(3) . .
O66 Mo6A S6 155.5(3) . .
S6 Mo6A S6 101.33(17) 2_554 .
Mo6B Mo6A O72 3.7(3) . .
O7W Mo6A O72 176.7(7) . .
O63 Mo6A O72 79.9(4) . .
O66 Mo6A O72 77.8(4) . .
S6 Mo6A O72 80.8(3) 2_554 .
S6 Mo6A O72 80.9(3) . .
Mo6B Mo6A Mo6A 90.8(2) . 2_554
O7W Mo6A Mo6A 88.8(6) . 2_554
O63 Mo6A Mo6A 137.6(3) . 2_554
O66 Mo6A Mo6A 140.8(3) . 2_554
S6 Mo6A Mo6A 53.55(14) 2_554 2_554
S6 Mo6A Mo6A 52.69(14) . 2_554
O72 Mo6A Mo6A 94.3(3) . 2_554
Mo6B Mo6A Mo6B 71.3(3) . 2_554
O7W Mo6A Mo6B 108.3(7) . 2_554
O63 Mo6A Mo6B 131.5(3) . 2_554
O66 Mo6A Mo6B 132.3(3) . 2_554
S6 Mo6A Mo6B 50.56(12) 2_554 2_554
S6 Mo6A Mo6B 50.78(13) . 2_554
O72 Mo6A Mo6B 74.8(3) . 2_554
Mo6A Mo6A Mo6B 19.53(7) 2_554 2_554
Mo6B Mo6A Rb6 132.9(2) . .
O7W Mo6A Rb6 46.6(5) . .
O63 Mo6A Rb6 83.6(3) . .
O66 Mo6A Rb6 138.5(3) . .
S6 Mo6A Rb6 117.22(18) 2_554 .
S6 Mo6A Rb6 56.68(14) . .
O72 Mo6A Rb6 135.6(2) . .
Mo6A Mo6A Rb6 71.53(12) 2_554 .
Mo6B Mo6A Rb6 86.49(12) 2_554 .
Mo6B Mo6A Rb6 135.3(2) . 2_554
O7W Mo6A Rb6 44.8(6) . 2_554
O63 Mo6A Rb6 138.9(3) . 2_554
O66 Mo6A Rb6 88.1(3) . 2_554
S6 Mo6A Rb6 56.24(15) 2_554 2_554
S6 Mo6A Rb6 115.79(17) . 2_554
O72 Mo6A Rb6 135.5(3) . 2_554
Mo6A Mo6A Rb6 70.72(11) 2_554 2_554
Mo6B Mo6A Rb6 85.05(12) 2_554 2_554
Rb6 Mo6A Rb6 80.45(15) . 2_554
Mo6A Mo6B O72 173.8(5) . .
Mo6A Mo6B O63 71.0(3) . .
O72 Mo6B O63 106.3(5) . .
Mo6A Mo6B O66 71.8(3) . .
O72 Mo6B O66 102.2(5) . .
O63 Mo6B O66 75.5(4) . .
Mo6A Mo6B S6 77.8(2) . .
O72 Mo6B S6 107.6(4) . .
O63 Mo6B S6 83.0(3) . .
O66 Mo6B S6 147.1(3) . .
Mo6A Mo6B S6 75.5(3) . 2_554
O72 Mo6B S6 106.0(4) . 2_554
O63 Mo6B S6 144.8(3) . 2_554
O66 Mo6B S6 84.3(3) . 2_554
S6 Mo6B S6 100.22(16) . 2_554
Mo6A Mo6B Mo6B 89.1(2) . 2_554
O72 Mo6B Mo6B 96.5(5) . 2_554
O63 Mo6B Mo6B 135.3(3) . 2_554
O66 Mo6B Mo6B 136.6(3) . 2_554
S6 Mo6B Mo6B 53.24(13) . 2_554
S6 Mo6B Mo6B 52.79(13) 2_554 2_554
Mo6A Mo6B Mo6A 69.6(3) . 2_554
O72 Mo6B Mo6A 116.1(5) . 2_554
O63 Mo6B Mo6A 123.1(3) . 2_554
O66 Mo6B Mo6A 125.9(3) . 2_554
S6 Mo6B Mo6A 49.82(13) . 2_554
S6 Mo6B Mo6A 50.41(12) 2_554 2_554
Mo6B Mo6B Mo6A 19.53(7) 2_554 2_554
Mo6A Mo6B Rb3 138.1(2) . 2_554
O72 Mo6B Rb3 42.8(4) . 2_554
O63 Mo6B Rb3 146.7(3) . 2_554
O66 Mo6B Rb3 96.8(3) . 2_554
S6 Mo6B Rb3 114.45(15) . 2_554
S6 Mo6B Rb3 63.14(14) 2_554 2_554
Mo6B Mo6B Rb3 71.59(8) 2_554 2_554
Mo6A Mo6B Rb3 87.86(9) 2_554 2_554
Mo6A Mo6B Rb3 139.1(2) . .
O72 Mo6B Rb3 46.4(4) . .
O63 Mo6B Rb3 101.2(3) . .
O66 Mo6B Rb3 147.1(3) . .
S6 Mo6B Rb3 61.30(13) . .
S6 Mo6B Rb3 111.08(15) 2_554 .
Mo6B Mo6B Rb3 68.04(7) 2_554 .
Mo6A Mo6B Rb3 83.83(8) 2_554 .
Rb3 Mo6B Rb3 67.65(8) 2_554 .
O6 As1 O15 96.4(4) . .
O6 As1 O11 96.9(4) . .
O15 As1 O11 97.0(4) . .
O48 As2 O39 96.9(4) . .
O48 As2 O44 96.5(5) . .
O39 As2 O44 97.4(4) . .
Mo3 S1 Mo4 75.65(12) . .
Mo3 S1 Rb2 112.53(15) . .
Mo4 S1 Rb2 106.06(16) . .
Mo3 S1 Rb3 85.78(13) . .
Mo4 S1 Rb3 89.70(11) . .
Rb2 S1 Rb3 158.06(14) . .
Mo3 S2 Mo4 75.98(14) . .
Mo3 S2 Rb4 87.86(17) . .
Mo4 S2 Rb4 89.93(15) . .
Mo2 S3 Mo1 75.78(12) . .
Mo2 S3 Rb1 107.88(15) . 7_565
Mo1 S3 Rb1 105.23(13) . 7_565
Mo2 S3 Rb3 88.58(10) . 2_554
Mo1 S3 Rb3 90.47(12) . 2_554
Rb1 S3 Rb3 159.43(14) 7_565 2_554
Mo1 S4 Mo2 75.54(14) . .
Mo1 S4 Rb4 89.65(16) . .
Mo2 S4 Rb4 84.89(13) . .
Mo5A S5 Mo5A 75.07(18) 2_554 .
Mo5A S5 Mo5B 79.7(2) 2_554 .
Mo5A S5 Mo5B 22.63(12) . .
Mo5A S5 Mo5B 22.62(12) 2_554 2_554
Mo5A S5 Mo5B 79.1(2) . 2_554
Mo5B S5 Mo5B 74.7(2) . 2_554
Mo5A S5 Rb5 93.23(18) 2_554 .
Mo5A S5 Rb5 90.54(18) . .
Mo5B S5 Rb5 112.6(2) . .
Mo5B S5 Rb5 115.7(2) 2_554 .
Mo5A S5 Rb4 106.68(17) 2_554 .
Mo5A S5 Rb4 109.92(19) . .
Mo5B S5 Rb4 87.33(19) . .
Mo5B S5 Rb4 84.34(18) 2_554 .
Rb5 S5 Rb4 154.3(2) . .
Mo6A S6 Mo6B 79.62(14) 2_554 .
Mo6A S6 Mo6A 73.76(16) 2_554 .
Mo6B S6 Mo6A 24.57(10) . .
Mo6A S6 Mo6B 24.62(10) 2_554 2_554
Mo6B S6 Mo6B 73.97(15) . 2_554
Mo6A S6 Mo6B 78.80(14) . 2_554
Mo6A S6 Rb6 91.5(2) 2_554 .
Mo6B S6 Rb6 114.39(19) . .
Mo6A S6 Rb6 90.40(17) . .
Mo6B S6 Rb6 115.8(2) 2_554 .
Mo6A S6 Rb3 106.15(17) 2_554 .
Mo6B S6 Rb3 84.44(15) . .
Mo6A S6 Rb3 109.01(17) . .
Mo6B S6 Rb3 81.69(15) 2_554 .
Rb6 S6 Rb3 156.62(14) . .
O25 Rb1 O9 52.7(3) . .
O25 Rb1 O4 61.4(3) . .
O9 Rb1 O4 52.1(3) . .
O25 Rb1 O3W 92.5(3) . 7_565
O9 Rb1 O3W 145.2(3) . 7_565
O4 Rb1 O3W 117.3(4) . 7_565
O25 Rb1 O4W 120.3(3) . 7_565
O9 Rb1 O4W 143.2(4) . 7_565
O4 Rb1 O4W 91.7(4) . 7_565
O3W Rb1 O4W 51.7(4) 7_565 7_565
O25 Rb1 O2 51.8(3) . .
O9 Rb1 O2 88.4(3) . .
O4 Rb1 O2 51.3(3) . .
O3W Rb1 O2 67.5(3) 7_565 .
O4W Rb1 O2 69.5(3) 7_565 .
O25 Rb1 O49 133.7(3) . 7_565
O9 Rb1 O49 98.6(3) . 7_565
O4 Rb1 O49 72.2(3) . 7_565
O3W Rb1 O49 109.4(3) 7_565 7_565
O4W Rb1 O49 58.6(3) 7_565 7_565
O2 Rb1 O49 99.1(3) . 7_565
O25 Rb1 O26 67.7(3) . 7_565
O9 Rb1 O26 98.8(3) . 7_565
O4 Rb1 O26 129.0(3) . 7_565
O3W Rb1 O26 60.3(3) 7_565 7_565
O4W Rb1 O26 111.3(3) 7_565 7_565
O2 Rb1 O26 94.0(3) . 7_565
O49 Rb1 O26 158.5(3) 7_565 7_565
O25 Rb1 S3 146.3(2) . 7_565
O9 Rb1 S3 149.8(2) . 7_565
O4 Rb1 S3 146.3(2) . 7_565
O3W Rb1 S3 59.9(2) 7_565 7_565
O4W Rb1 S3 59.4(3) 7_565 7_565
O2 Rb1 S3 121.81(18) . 7_565
O49 Rb1 S3 77.5(2) 7_565 7_565
O26 Rb1 S3 81.04(17) 7_565 7_565
O25 Rb1 W2 63.5(2) . .
O9 Rb1 W2 27.8(2) . .
O4 Rb1 W2 28.4(2) . .
O3W Rb1 W2 144.0(3) 7_565 .
O4W Rb1 W2 115.8(3) 7_565 .
O2 Rb1 W2 76.47(19) . .
O49 Rb1 W2 76.0(2) 7_565 .
O26 Rb1 W2 124.02(16) 7_565 .
S3 Rb1 W2 150.00(9) 7_565 .
O25 Rb1 W6 27.57(19) . .
O9 Rb1 W6 29.6(2) . .
O4 Rb1 W6 63.85(19) . .
O3W Rb1 W6 116.7(2) 7_565 .
O4W Rb1 W6 145.7(3) 7_565 .
O2 Rb1 W6 76.29(15) . .
O49 Rb1 W6 126.7(2) 7_565 .
O26 Rb1 W6 73.06(16) 7_565 .
S3 Rb1 W6 149.67(10) 7_565 .
W2 Rb1 W6 50.99(2) . .
O25 Rb1 W1 62.6(2) . .
O9 Rb1 W1 76.7(2) . .
O4 Rb1 W1 27.9(2) . .
O3W Rb1 W1 89.7(3) 7_565 .
O4W Rb1 W1 70.4(3) 7_565 .
O2 Rb1 W1 27.1(2) . .
O49 Rb1 W1 76.8(2) 7_565 .
O26 Rb1 W1 119.6(2) 7_565 .
S3 Rb1 W1 129.81(9) 7_565 .
W2 Rb1 W1 56.04(3) . .
W6 Rb1 W1 78.01(3) . .
O8W Rb2 O58 125.7(9) . 5_564
O8W Rb2 O36 138.4(8) . 5_564
O58 Rb2 O36 52.4(3) 5_564 5_564
O8W Rb2 O35 88.8(8) . 5_564
O58 Rb2 O35 61.6(3) 5_564 5_564
O36 Rb2 O35 52.1(3) 5_564 5_564
O8W Rb2 O42 73.6(9) . 5_564
O58 Rb2 O42 52.2(2) 5_564 5_564
O36 Rb2 O42 88.5(3) 5_564 5_564
O35 Rb2 O42 51.5(3) 5_564 5_564
O8W Rb2 O5W 140.3(9) . .
O58 Rb2 O5W 93.7(3) 5_564 .
O36 Rb2 O5W 67.8(3) 5_564 .
O35 Rb2 O5W 118.4(3) 5_564 .
O42 Rb2 O5W 145.8(3) 5_564 .
O8W Rb2 O59 127.1(9) . .
O58 Rb2 O59 65.7(3) 5_564 .
O36 Rb2 O59 91.9(3) 5_564 .
O35 Rb2 O59 127.2(3) 5_564 .
O42 Rb2 O59 98.1(3) 5_564 .
O5W Rb2 O59 60.2(3) . .
O8W Rb2 O6W 105.5(11) . .
O58 Rb2 O6W 118.7(4) 5_564 .
O36 Rb2 O6W 67.3(4) 5_564 .
O35 Rb2 O6W 91.4(3) 5_564 .
O42 Rb2 O6W 142.7(3) 5_564 .
O5W Rb2 O6W 50.0(3) . .
O59 Rb2 O6W 110.1(3) . .
O8W Rb2 O30 56.9(10) . 2_554
O58 Rb2 O30 130.7(3) 5_564 2_554
O36 Rb2 O30 92.2(3) 5_564 2_554
O35 Rb2 O30 69.6(3) 5_564 2_554
O42 Rb2 O30 101.6(2) 5_564 2_554
O5W Rb2 O30 103.5(3) . 2_554
O59 Rb2 O30 159.9(3) . 2_554
O6W Rb2 O30 54.1(3) . 2_554
O8W Rb2 S1 81.9(8) . .
O58 Rb2 S1 147.78(16) 5_564 .
O36 Rb2 S1 120.2(2) 5_564 .
O35 Rb2 S1 144.1(2) 5_564 .
O42 Rb2 S1 151.2(2) 5_564 .
O5W Rb2 S1 59.0(3) . .
O59 Rb2 S1 84.7(2) . .
O6W Rb2 S1 58.5(3) . .
O30 Rb2 S1 76.32(19) 2_554 .
O8W Rb2 W10 110.8(8) . 5_564
O58 Rb2 W10 63.16(19) 5_564 5_564
O36 Rb2 W10 27.61(18) 5_564 5_564
O35 Rb2 W10 28.27(19) 5_564 5_564
O42 Rb2 W10 76.5(2) 5_564 5_564
O5W Rb2 W10 90.3(2) . 5_564
O59 Rb2 W10 117.8(2) . 5_564
O6W Rb2 W10 69.0(3) . 5_564
O30 Rb2 W10 70.9(2) 2_554 5_564
S1 Rb2 W10 127.47(10) . 5_564
O8W Rb2 W11 70.5(8) . 5_564
O58 Rb2 W11 62.63(14) 5_564 5_564
O36 Rb2 W11 76.61(18) 5_564 5_564
O35 Rb2 W11 28.02(19) 5_564 5_564
O42 Rb2 W11 27.03(19) 5_564 5_564
O5W Rb2 W11 144.4(3) . 5_564
O59 Rb2 W11 122.1(2) . 5_564
O6W Rb2 W11 116.2(3) . 5_564
O30 Rb2 W11 77.90(17) 2_554 5_564
S1 Rb2 W11 149.55(9) . 5_564
W10 Rb2 W11 56.04(3) 5_564 5_564
O1WA Rb3 O67 74.7(6) . .
O1WA Rb3 O72 71.2(6) . 2_554
O67 Rb3 O72 145.9(3) . 2_554
O1WA Rb3 O1WB 11.2(7) . .
O67 Rb3 O1WB 65.1(5) . .
O72 Rb3 O1WB 80.8(5) 2_554 .
O1WA Rb3 O12W 173.6(8) . .
O67 Rb3 O12W 111.4(6) . .
O72 Rb3 O12W 102.7(6) 2_554 .
O1WB Rb3 O12W 175.0(7) . .
O1WA Rb3 O71 71.10(18) . 2_554
O67 Rb3 O71 110.0(3) . 2_554
O72 Rb3 O71 56.0(3) 2_554 2_554
O1WB Rb3 O71 71.10(18) . 2_554
O12W Rb3 O71 107.7(6) . 2_554
O1WA Rb3 O70 73.53(19) . .
O67 Rb3 O70 60.8(3) . .
O72 Rb3 O70 110.6(3) 2_554 .
O1WB Rb3 O70 74.5(2) . .
O12W Rb3 O70 107.3(6) . .
O71 Rb3 O70 144.6(3) 2_554 .
O1WA Rb3 O68 75.4(6) . 2_554
O67 Rb3 O68 54.6(3) . 2_554
O72 Rb3 O68 112.7(3) 2_554 2_554
O1WB Rb3 O68 65.5(5) . 2_554
O12W Rb3 O68 109.6(5) . 2_554
O71 Rb3 O68 58.5(3) 2_554 2_554
O70 Rb3 O68 113.3(3) . 2_554
O1WA Rb3 O72 68.5(6) . .
O67 Rb3 O72 109.7(3) . .
O72 Rb3 O72 59.5(4) 2_554 .
O1WB Rb3 O72 78.1(5) . .
O12W Rb3 O72 106.8(5) . .
O71 Rb3 O72 111.3(3) 2_554 .
O70 Rb3 O72 52.4(3) . .
O68 Rb3 O72 143.6(3) 2_554 .
O1WA Rb3 S1 121.1(3) . .
O67 Rb3 S1 57.4(2) . .
O72 Rb3 S1 148.1(3) 2_554 .
O1WB Rb3 S1 115.9(3) . .
O12W Rb3 S1 62.9(6) . .
O71 Rb3 S1 152.91(18) 2_554 .
O70 Rb3 S1 54.74(18) . .
O68 Rb3 S1 99.1(2) 2_554 .
O72 Rb3 S1 95.8(2) . .
O1WA Rb3 S3 119.4(3) . 2_554
O67 Rb3 S3 97.3(2) . 2_554
O72 Rb3 S3 97.0(2) 2_554 2_554
O1WB Rb3 S3 113.4(3) . 2_554
O12W Rb3 S3 62.8(5) . 2_554
O71 Rb3 S3 55.40(17) 2_554 2_554
O70 Rb3 S3 152.35(19) . 2_554
O68 Rb3 S3 54.44(19) 2_554 2_554
O72 Rb3 S3 152.9(2) . 2_554
S1 Rb3 S3 100.10(10) . 2_554
O1WA Rb3 S6 114.3(6) . .
O67 Rb3 S6 148.8(2) . .
O72 Rb3 S6 54.6(2) 2_554 .
O1WB Rb3 S6 125.4(5) . .
O12W Rb3 S6 59.5(5) . .
O71 Rb3 S6 101.1(2) 2_554 .
O70 Rb3 S6 92.0(2) . .
O68 Rb3 S6 154.8(2) 2_554 .
O72 Rb3 S6 53.9(2) . .
S1 Rb3 S6 95.25(12) . .
S3 Rb3 S6 102.66(11) 2_554 .
O1WB Rb4 O34W 165.9(10) . .
O1WB Rb4 O71 79.1(7) . .
O34W Rb4 O71 112.7(6) . .
O1WB Rb4 O1WA 12.2(8) . .
O34W Rb4 O1WA 178.0(8) . .
O71 Rb4 O1WA 68.5(5) . .
O1WB Rb4 O67 68.1(2) . .
O34W Rb4 O67 112.8(6) . .
O71 Rb4 O67 109.2(3) . .
O1WA Rb4 O67 67.9(2) . .
O1WB Rb4 O68 70.0(2) . .
O34W Rb4 O68 108.3(6) . .
O71 Rb4 O68 60.0(3) . .
O1WA Rb4 O68 70.7(2) . .
O67 Rb4 O68 138.0(4) . .
O1WB Rb4 O2W 62.4(6) . 2_554
O34W Rb4 O2W 106.2(6) . 2_554
O71 Rb4 O2W 141.2(4) . 2_554
O1WA Rb4 O2W 72.6(5) . 2_554
O67 Rb4 O2W 53.0(3) . 2_554
O68 Rb4 O2W 107.7(3) . 2_554
O1WB Rb4 O70 79.0(7) . .
O34W Rb4 O70 114.0(7) . .
O71 Rb4 O70 54.2(2) . .
O1WA Rb4 O70 68.0(5) . .
O67 Rb4 O70 58.8(2) . .
O68 Rb4 O70 110.8(3) . .
O2W Rb4 O70 109.6(3) 2_554 .
O1WB Rb4 O2W 59.8(6) . .
O34W Rb4 O2W 107.8(7) . .
O71 Rb4 O2W 106.8(3) . .
O1WA Rb4 O2W 70.2(5) . .
O67 Rb4 O2W 107.2(3) . .
O68 Rb4 O2W 50.4(3) . .
O2W Rb4 O2W 59.2(3) 2_554 .
O70 Rb4 O2W 138.1(3) . .
O1WB Rb4 S4 120.3(3) . .
O34W Rb4 S4 64.8(5) . .
O71 Rb4 S4 56.4(2) . .
O1WA Rb4 S4 115.4(3) . .
O67 Rb4 S4 157.1(3) . .
O68 Rb4 S4 54.4(2) . .
O2W Rb4 S4 149.7(2) 2_554 .
O70 Rb4 S4 100.2(2) . .
O2W Rb4 S4 94.69(19) . .
O1WB Rb4 S2 119.3(3) . .
O34W Rb4 S2 68.4(6) . .
O71 Rb4 S2 97.7(2) . .
O1WA Rb4 S2 113.3(3) . .
O67 Rb4 S2 55.9(2) . .
O68 Rb4 S2 155.2(3) . .
O2W Rb4 S2 96.6(2) 2_554 .
O70 Rb4 S2 54.1(2) . .
O2W Rb4 S2 154.3(2) . .
S4 Rb4 S2 105.48(18) . .
O1WB Rb4 S5 103.1(7) . .
O34W Rb4 S5 62.7(6) . .
O71 Rb4 S5 149.3(2) . .
O1WA Rb4 S5 115.4(6) . .
O67 Rb4 S5 99.7(2) . .
O68 Rb4 S5 91.6(2) . .
O2W Rb4 S5 54.1(2) 2_554 .
O70 Rb4 S5 156.39(19) . .
O2W Rb4 S5 53.1(2) . .
S4 Rb4 S5 98.83(13) . .
S2 Rb4 S5 107.10(15) . .
O21W Rb5 O7W 126.4(10) . 1_565
O21W Rb5 O20 129.7(8) . .
O7W Rb5 O20 98.7(4) 1_565 .
O21W Rb5 O62 70.0(10) . 1_565
O7W Rb5 O62 57.1(4) 1_565 1_565
O20 Rb5 O62 152.8(4) . 1_565
O21W Rb5 O69 134.9(11) . .
O7W Rb5 O69 89.1(5) 1_565 .
O20 Rb5 O69 54.6(4) . .
O62 Rb5 O69 129.0(4) 1_565 .
O21W Rb5 O64 84.5(11) . 1_565
O7W Rb5 O64 56.8(4) 1_565 1_565
O20 Rb5 O64 107.0(3) . 1_565
O62 Rb5 O64 51.1(3) 1_565 1_565
O69 Rb5 O64 140.4(4) . 1_565
O21W Rb5 O65 124.1(9) . 1_565
O7W Rb5 O65 59.4(4) 1_565 1_565
O20 Rb5 O65 57.8(3) . 1_565
O62 Rb5 O65 96.4(3) 1_565 1_565
O69 Rb5 O65 96.6(4) . 1_565
O64 Rb5 O65 50.7(3) 1_565 1_565
O21W Rb5 O69 97.9(8) . 2_554
O7W Rb5 O69 88.3(4) 1_565 2_554
O20 Rb5 O69 105.4(4) . 2_554
O62 Rb5 O69 87.5(3) 1_565 2_554
O69 Rb5 O69 51.4(4) . 2_554
O64 Rb5 O69 135.1(3) 1_565 2_554
O65 Rb5 O69 136.6(5) 1_565 2_554
O21W Rb5 O19W 45.5(9) . 1_565
O7W Rb5 O19W 112.8(6) 1_565 1_565
O20 Rb5 O19W 100.7(6) . 1_565
O62 Rb5 O19W 80.6(6) 1_565 1_565
O69 Rb5 O19W 150.4(6) . 1_565
O64 Rb5 O19W 56.0(5) 1_565 1_565
O65 Rb5 O19W 79.4(6) 1_565 1_565
O69 Rb5 O19W 143.4(6) 2_554 1_565
O21W Rb5 S5 80.9(11) . .
O7W Rb5 S5 137.8(4) 1_565 .
O20 Rb5 S5 78.5(3) . .
O62 Rb5 S5 127.1(3) 1_565 .
O69 Rb5 S5 54.7(3) . .
O64 Rb5 S5 164.4(3) 1_565 .
O65 Rb5 S5 136.3(3) 1_565 .
O69 Rb5 S5 53.4(3) 2_554 .
O19W Rb5 S5 109.0(5) 1_565 .
O21W Rb5 O16 49.8(6) . 2_554
O7W Rb5 O16 99.0(4) 1_565 2_554
O20 Rb5 O16 151.7(4) . 2_554
O62 Rb5 O16 53.9(3) 1_565 2_554
O69 Rb5 O16 103.9(4) . 2_554
O64 Rb5 O16 101.1(3) 1_565 2_554
O65 Rb5 O16 150.2(3) 1_565 2_554
O69 Rb5 O16 53.4(4) 2_554 2_554
O19W Rb5 O16 92.5(6) 1_565 2_554
S5 Rb5 O16 73.5(2) . 2_554
O21W Rb5 Rb6 178.0(7) . 2_564
O7W Rb5 Rb6 53.9(4) 1_565 2_564
O20 Rb5 Rb6 49.1(3) . 2_564
O62 Rb5 Rb6 110.5(3) 1_565 2_564
O69 Rb5 Rb6 46.4(3) . 2_564
O64 Rb5 Rb6 94.3(2) 1_565 2_564
O65 Rb5 Rb6 54.0(3) 1_565 2_564
O69 Rb5 Rb6 84.1(3) 2_554 2_564
O19W Rb5 Rb6 132.5(5) 1_565 2_564
S5 Rb5 Rb6 100.13(18) . 2_564
O16 Rb5 Rb6 132.1(3) 2_554 2_564
O69 Rb6 O62 97.4(5) 2_544 .
O69 Rb6 O20 57.7(4) 2_544 2_544
O62 Rb6 O20 151.7(4) . 2_544
O69 Rb6 O7W 88.2(4) 2_544 2_554
O62 Rb6 O7W 101.9(4) . 2_554
O20 Rb6 O7W 91.4(4) 2_544 2_554
O69 Rb6 O16 59.0(5) 2_544 2_544
O62 Rb6 O16 57.8(4) . 2_544
O20 Rb6 O16 95.2(4) 2_544 2_544
O7W Rb6 O16 134.7(4) 2_554 2_544
O69 Rb6 O18 56.1(3) 2_544 2_544
O62 Rb6 O18 105.9(4) . 2_544
O20 Rb6 O18 50.5(3) 2_544 2_544
O7W Rb6 O18 136.7(4) 2_554 2_544
O16 Rb6 O18 49.2(3) 2_544 2_544
O69 Rb6 O7W 87.8(4) 2_544 .
O62 Rb6 O7W 54.5(4) . .
O20 Rb6 O7W 129.3(5) 2_544 .
O7W Rb6 O7W 47.9(6) 2_554 .
O16 Rb6 O7W 96.7(4) 2_544 .
O18 Rb6 O7W 138.4(4) 2_544 .
O69 Rb6 O65 101.0(5) 2_544 2_554
O62 Rb6 O65 149.8(4) . 2_554
O20 Rb6 O65 56.8(4) 2_544 2_554
O7W Rb6 O65 55.3(4) 2_554 2_554
O16 Rb6 O65 152.0(4) 2_544 2_554
O18 Rb6 O65 104.2(3) 2_544 2_554
O7W Rb6 O65 102.3(4) . 2_554
O69 Rb6 S6 137.4(3) 2_544 .
O62 Rb6 S6 76.8(3) . .
O20 Rb6 S6 130.1(4) 2_544 .
O7W Rb6 S6 53.2(3) 2_554 .
O16 Rb6 S6 134.6(3) 2_544 .
O18 Rb6 S6 166.4(2) 2_544 .
O7W Rb6 S6 54.1(3) . .
O65 Rb6 S6 73.4(3) 2_554 .
O69 Rb6 Rb5 53.2(4) 2_544 2_544
O62 Rb6 Rb5 129.0(3) . 2_544
O20 Rb6 Rb5 49.2(3) 2_544 2_544
O7W Rb6 Rb5 45.9(3) 2_554 2_544
O16 Rb6 Rb5 112.2(3) 2_544 2_544
O18 Rb6 Rb5 90.8(2) 2_544 2_544
O7W Rb6 Rb5 80.9(4) . 2_544
O65 Rb6 Rb5 52.0(2) 2_554 2_544
S6 Rb6 Rb5 97.69(18) . 2_544
O69 Rb6 W5 54.4(3) 2_544 2_544
O62 Rb6 W5 132.2(3) . 2_544
O20 Rb6 W5 23.2(3) 2_544 2_544
O7W Rb6 W5 113.2(4) 2_554 2_544
O16 Rb6 W5 74.3(2) 2_544 2_544
O18 Rb6 W5 27.4(2) 2_544 2_544
O7W Rb6 W5 140.7(3) . 2_544
O65 Rb6 W5 77.9(3) 2_554 2_544
S6 Rb6 W5 150.7(2) . 2_544
Rb5 Rb6 W5 68.37(12) 2_544 2_544
O69 Rb6 Rb5 52.8(4) 2_544 1_545
O62 Rb6 Rb5 49.6(2) . 1_545
O20 Rb6 Rb5 110.1(3) 2_544 1_545
O7W Rb6 Rb5 79.7(3) 2_554 1_545
O16 Rb6 Rb5 56.0(2) 2_544 1_545
O18 Rb6 Rb5 93.9(2) 2_544 1_545
O7W Rb6 Rb5 44.8(3) . 1_545
O65 Rb6 Rb5 130.1(3) 2_554 1_545
S6 Rb6 Rb5 97.81(14) . 1_545
Rb5 Rb6 Rb5 82.15(18) 2_544 1_545
W5 Rb6 Rb5 105.16(13) 2_544 1_545
O25W Rb7 O51 94.5(4) . .
O25W Rb7 O1 74.7(4) . 7_565
O51 Rb7 O1 75.3(4) . 7_565
O25W Rb7 O41 143.9(4) . .
O51 Rb7 O41 51.4(3) . .
O1 Rb7 O41 102.8(4) 7_565 .
O25W Rb7 O46 62.0(3) . .
O51 Rb7 O46 50.1(3) . .
O1 Rb7 O46 101.9(4) 7_565 .
O41 Rb7 O46 84.2(3) . .
O25W Rb7 O43 106.9(4) . .
O51 Rb7 O43 59.1(3) . .
O1 Rb7 O43 134.4(4) 7_565 .
O41 Rb7 O43 49.0(3) . .
O46 Rb7 O43 48.8(3) . .
O25W Rb7 W14 120.9(4) . .
O51 Rb7 W14 27.5(2) . .
O1 Rb7 W14 77.9(3) 7_565 .
O41 Rb7 W14 29.4(2) . .
O46 Rb7 W14 74.4(2) . .
O43 Rb7 W14 62.1(2) . .
O25W Rb7 W13 69.1(3) . .
O51 Rb7 W13 27.0(2) . .
O1 Rb7 W13 77.8(3) 7_565 .
O41 Rb7 W13 75.2(3) . .
O46 Rb7 W13 28.4(2) . .
O43 Rb7 W13 61.9(2) . .
W14 Rb7 W13 54.41(10) . .
O25W Rb7 W11 133.0(3) . .
O51 Rb7 W11 61.0(2) . .
O1 Rb7 W11 127.3(3) 7_565 .
O41 Rb7 W11 26.1(2) . .
O46 Rb7 W11 72.3(2) . .
O43 Rb7 W11 26.6(2) . .
W14 Rb7 W11 49.74(7) . .
W13 Rb7 W11 76.01(11) . .
O25W Rb7 W12 79.9(3) . .
O51 Rb7 W12 60.4(2) . .
O1 Rb7 W12 126.3(4) 7_565 .
O41 Rb7 W12 73.0(3) . .
O46 Rb7 W12 25.55(19) . .
O43 Rb7 W12 27.0(2) . .
W14 Rb7 W12 76.05(11) . .
W13 Rb7 W12 48.91(10) . .
W11 Rb7 W12 53.34(8) . .
O25W Rb7 Rb8 92.7(3) . 4_554
O51 Rb7 Rb8 127.5(3) . 4_554
O1 Rb7 Rb8 56.9(3) 7_565 4_554
O41 Rb7 Rb8 116.5(3) . 4_554
O46 Rb7 Rb8 151.9(3) . 4_554
O43 Rb7 Rb8 159.3(4) . 4_554
W14 Rb7 Rb8 113.7(2) . 4_554
W13 Rb7 Rb8 134.4(2) . 4_554
W11 Rb7 Rb8 134.2(2) . 4_554
W12 Rb7 Rb8 170.0(2) . 4_554
O24W Rb8 O31 94.0(8) . 6_565
O24W Rb8 O34 80.8(18) . .
O31 Rb8 O34 72.8(3) 6_565 .
O24W Rb8 O5 142.3(9) . 6_565
O31 Rb8 O5 50.1(3) 6_565 6_565
O34 Rb8 O5 95.9(4) . 6_565
O24W Rb8 O13 60.2(13) . 6_565
O31 Rb8 O13 50.1(3) 6_565 6_565
O34 Rb8 O13 102.8(3) . 6_565
O5 Rb8 O13 84.5(3) 6_565 6_565
O24W Rb8 Rb9 144.8(19) . 6_565
O31 Rb8 Rb9 89.5(3) 6_565 6_565
O34 Rb8 Rb9 66.8(3) . 6_565
O5 Rb8 Rb9 58.6(3) 6_565 6_565
O13 Rb8 Rb9 138.7(4) 6_565 6_565
O24W Rb8 O16W 142(2) . 4_544
O31 Rb8 O16W 93.2(7) 6_565 4_544
O34 Rb8 O16W 66.1(9) . 4_544
O5 Rb8 O16W 62.7(9) 6_565 4_544
O13 Rb8 O16W 142.6(8) 6_565 4_544
Rb9 Rb8 O16W 4.2(9) 6_565 4_544
O24W Rb8 O3 105.2(16) . 6_565
O31 Rb8 O3 58.6(3) 6_565 6_565
O34 Rb8 O3 131.3(4) . 6_565
O5 Rb8 O3 50.0(3) 6_565 6_565
O13 Rb8 O3 48.9(3) 6_565 6_565
Rb9 Rb8 O3 106.4(4) 6_565 6_565
O16W Rb8 O3 110.1(9) 4_544 6_565
O24W Rb8 O35W 152.7(12) . .
O31 Rb8 O35W 112.3(8) 6_565 .
O34 Rb8 O35W 112.9(8) . .
O5 Rb8 O35W 62.5(8) 6_565 .
O13 Rb8 O35W 132.6(8) 6_565 .
Rb9 Rb8 O35W 47.2(7) 6_565 .
O16W Rb8 O35W 47.2(11) 4_544 .
O3 Rb8 O35W 83.8(8) 6_565 .
O24W Rb8 W8 119.6(8) . 6_565
O31 Rb8 W8 26.6(2) 6_565 6_565
O34 Rb8 W8 72.9(3) . 6_565
O5 Rb8 W8 28.58(18) 6_565 6_565
O13 Rb8 W8 74.0(3) 6_565 6_565
Rb9 Rb8 W8 64.7(2) 6_565 6_565
O16W Rb8 W8 68.6(7) 4_544 6_565
O3 Rb8 W8 62.1(2) 6_565 6_565
O35W Rb8 W8 87.5(8) . 6_565
O24W Rb8 W9 68.0(8) . 6_565
O31 Rb8 W9 27.4(2) 6_565 6_565
O34 Rb8 W9 77.9(2) . 6_565
O5 Rb8 W9 74.5(2) 6_565 6_565
O13 Rb8 W9 28.00(19) 6_565 6_565
Rb9 Rb8 W9 115.6(2) 6_565 6_565
O16W Rb8 W9 118.8(7) 4_544 6_565
O3 Rb8 W9 61.39(19) 6_565 6_565
O35W Rb8 W9 136.2(8) . 6_565
W8 Rb8 W9 53.91(8) 6_565 6_565
O24W Rb8 W1 131.7(15) . 6_565
O31 Rb8 W1 60.0(3) 6_565 6_565
O34 Rb8 W1 121.5(3) . 6_565
O5 Rb8 W1 26.8(2) 6_565 6_565
O13 Rb8 W1 72.6(3) 6_565 6_565
Rb9 Rb8 W1 79.6(2) 6_565 6_565
O16W Rb8 W1 83.2(9) 4_544 6_565
O3 Rb8 W1 27.0(2) 6_565 6_565
O35W Rb8 W1 62.6(8) . 6_565
W8 Rb8 W1 49.34(9) 6_565 6_565
W9 Rb8 W1 75.49(12) 6_565 6_565
O17W Rb9 O35W 82.6(13) . 6_566
O17W Rb9 O30 77.8(7) . .
O35W Rb9 O30 127.9(10) 6_566 .
O17W Rb9 O5 72.3(8) . .
O35W Rb9 O5 74.2(9) 6_566 .
O30 Rb9 O5 53.9(3) . .
O17W Rb9 Rb8 130.6(8) . 6_566
O35W Rb9 Rb8 75.3(9) 6_566 6_566
O30 Rb9 Rb8 81.9(3) . 6_566
O5 Rb9 Rb8 59.4(3) . 6_566
O17W Rb9 O40 63.6(9) . 6_566
O35W Rb9 O40 133.5(9) 6_566 6_566
O30 Rb9 O40 77.2(4) . 6_566
O5 Rb9 O40 119.4(4) . 6_566
Rb8 Rb9 O40 151.1(3) 6_566 6_566
O17W Rb9 O34 138.6(7) . 6_566
O35W Rb9 O34 127.7(10) 6_566 6_566
O30 Rb9 O34 61.5(3) . 6_566
O5 Rb9 O34 88.5(3) . 6_566
Rb8 Rb9 O34 53.8(3) 6_566 6_566
O40 Rb9 O34 98.2(3) 6_566 6_566
O17W Rb9 O11W 13.6(7) . .
O35W Rb9 O11W 93.6(12) 6_566 .
O30 Rb9 O11W 64.5(5) . .
O5 Rb9 O11W 67.6(6) . .
Rb8 Rb9 O11W 126.9(5) 6_566 .
O40 Rb9 O11W 59.6(6) 6_566 .
O34 Rb9 O11W 125.0(5) 6_566 .
O17W Rb9 O35 109.7(9) . 6_566
O35W Rb9 O35 162.1(11) 6_566 6_566
O30 Rb9 O35 68.8(3) . 6_566
O5 Rb9 O35 121.2(3) . 6_566
Rb8 Rb9 O35 103.8(3) 6_566 6_566
O40 Rb9 O35 49.9(3) 6_566 6_566
O34 Rb9 O35 50.2(3) 6_566 6_566
O11W Rb9 O35 100.7(6) . 6_566
O17W Rb9 O45 124.0(7) . 6_566
O35W Rb9 O45 80.8(10) 6_566 6_566
O30 Rb9 O45 148.4(4) . 6_566
O5 Rb9 O45 148.2(4) . 6_566
Rb8 Rb9 O45 95.6(4) 6_566 6_566
O40 Rb9 O45 92.0(4) 6_566 6_566
O34 Rb9 O45 91.6(4) 6_566 6_566
O11W Rb9 O45 134.4(5) . 6_566
O35 Rb9 O45 81.5(3) 6_566 6_566
O17W Rb9 O43 105.1(9) . 6_566
O35W Rb9 O43 122.4(9) 6_566 6_566
O30 Rb9 O43 109.3(4) . 6_566
O5 Rb9 O43 163.2(3) . 6_566
Rb8 Rb9 O43 124.1(4) 6_566 6_566
O40 Rb9 O43 48.3(3) 6_566 6_566
O34 Rb9 O43 83.0(3) 6_566 6_566
O11W Rb9 O43 105.9(6) . 6_566
O35 Rb9 O43 43.1(2) 6_566 6_566
O45 Rb9 O43 47.0(3) 6_566 6_566
O17W Rb9 O38 145.8(9) . 6_566
O35W Rb9 O38 119.8(11) 6_566 6_566
O30 Rb9 O38 102.3(4) . 6_566
O5 Rb9 O38 135.5(4) . 6_566
Rb8 Rb9 O38 82.3(3) 6_566 6_566
O40 Rb9 O38 82.9(3) 6_566 6_566
O34 Rb9 O38 48.5(3) 6_566 6_566
O11W Rb9 O38 141.8(6) . 6_566
O35 Rb9 O38 43.3(3) 6_566 6_566
O45 Rb9 O38 46.5(3) 6_566 6_566
O43 Rb9 O38 41.9(3) 6_566 6_566
W1 O1 Rb7 137.1(6) . 7_565
W1 O2 W7 121.3(5) . .
W1 O2 Rb1 104.0(4) . .
W7 O2 Rb1 102.5(5) . .
W1 O3 W3 151.5(7) . .
W1 O3 Rb8 102.8(4) . 6_566
W3 O3 Rb8 104.1(5) . 6_566
W2 O4 W1 152.1(6) . .
W2 O4 Rb1 101.9(5) . .
W1 O4 Rb1 104.7(4) . .
W1 O5 W8 120.5(5) . .
W1 O5 Rb9 139.8(4) . .
W8 O5 Rb9 99.7(5) . .
W1 O5 Rb8 107.3(5) . 6_566
W8 O5 Rb8 102.7(5) . 6_566
Rb9 O5 Rb8 62.0(3) . 6_566
As1 O6 W7 117.9(5) . .
As1 O6 W8 117.4(4) . .
W7 O6 W8 92.7(3) . .
As1 O6 W1 134.9(5) . .
W7 O6 W1 92.1(3) . .
W8 O6 W1 91.8(3) . .
W2 O8 W5 121.5(5) . .
W2 O9 W6 121.7(5) . .
W2 O9 Rb1 103.9(4) . .
W6 O9 Rb1 102.7(4) . .
W3 O10 W2 152.5(6) . .
As1 O11 W5 117.8(4) . .
As1 O11 W6 118.3(4) . .
W5 O11 W6 93.2(4) . .
As1 O11 W2 133.5(5) . .
W5 O11 W2 92.2(3) . .
W6 O11 W2 92.4(3) . .
W3 O13 W9 123.3(7) . .
W3 O13 Rb8 107.0(4) . 6_566
W9 O13 Rb8 101.9(4) . 6_566
W3 O14 W4 122.7(6) . .
As1 O15 W9 116.9(4) . .
As1 O15 W4 117.0(4) . .
W9 O15 W4 92.7(3) . .
As1 O15 W3 135.6(4) . .
W9 O15 W3 92.5(4) . .
W4 O15 W3 92.1(3) . .
W4 O16 Rb6 108.1(7) . 2_564
W4 O16 Rb5 137.7(7) . 2_554
Rb6 O16 Rb5 73.7(3) 2_564 2_554
W4 O17 Mo5A 128.3(6) . .
W4 O17 Mo5B 150.7(7) . .
Mo5A O17 Mo5B 24.66(18) . .
W5 O18 W4 147.1(6) . .
W5 O18 Rb6 98.5(4) . 2_564
W4 O18 Rb6 103.0(4) . 2_564
W4 O19 W9 122.1(6) . .
W5 O20 Rb6 112.1(8) . 2_564
W5 O20 Rb5 140.2(6) . .
Rb6 O20 Rb5 81.7(3) 2_564 .
W5 O21 Mo5A 126.9(6) . .
W5 O21 Mo5B 149.8(6) . .
Mo5A O21 Mo5B 24.45(16) . .
W5 O22 W6 120.0(6) . .
W6 O24 Mo1 148.9(5) . .
W6 O25 W7 143.8(4) . .
W6 O25 Rb1 106.4(4) . .
W7 O25 Rb1 109.2(3) . .
W7 O26 Rb1 134.3(4) . 7_565
W7 O27 Mo1 149.4(6) . .
W8 O28 W7 121.8(5) . .
W8 O29 Mo3 147.5(7) . 2_554
W8 O30 Rb9 109.9(5) . .
W8 O30 Rb2 137.5(4) . 2_554
Rb9 O30 Rb2 111.8(4) . 2_554
W8 O31 W9 142.4(5) . .
W8 O31 Rb8 109.0(4) . 6_566
W9 O31 Rb8 108.5(5) . 6_566
W9 O32 Mo3 145.9(6) . 2_554
W10 O34 Rb8 140.4(5) . .
W10 O34 Rb9 96.6(4) . 6_565
Rb8 O34 Rb9 59.3(3) . 6_565
W11 O35 W10 150.2(5) . .
W11 O35 Rb2 104.3(4) . 5_564
W10 O35 Rb2 103.7(3) . 5_564
W11 O35 Rb9 89.0(3) . 6_565
W10 O35 Rb9 91.7(4) . 6_565
Rb2 O35 Rb9 108.2(3) 5_564 6_565
W10 O36 W16 121.0(6) . .
W10 O36 Rb2 105.2(5) . 5_564
W16 O36 Rb2 104.3(5) . 5_564
W10 O37 W17 120.9(5) . .
W12 O38 W10 152.7(7) . .
W12 O38 Rb9 91.6(4) . 6_565
W10 O38 Rb9 87.3(5) . 6_565
As2 O39 W17 118.0(5) . .
As2 O39 W16 118.4(4) . .
W17 O39 W16 92.2(3) . .
As2 O39 W10 134.4(4) . .
W17 O39 W10 91.9(3) . .
W16 O39 W10 91.7(3) . .
W11 O40 Rb9 101.5(6) . 6_565
W11 O41 W14 121.3(5) . .
W11 O41 Rb7 109.3(5) . .
W14 O41 Rb7 101.3(4) . .
W11 O42 W15 120.0(5) . .
W11 O42 Rb2 105.3(4) . 5_564
W15 O42 Rb2 102.7(3) . 5_564
W11 O43 W12 154.1(5) . .
W11 O43 Rb7 101.8(5) . .
W12 O43 Rb7 102.4(4) . .
W11 O43 Rb9 86.5(4) . 6_565
W12 O43 Rb9 92.6(4) . 6_565
Rb7 O43 Rb9 112.5(3) . 6_565
As2 O44 W15 116.9(4) . .
As2 O44 W14 118.2(4) . .
W15 O44 W14 92.9(4) . .
As2 O44 W11 134.8(5) . .
W15 O44 W11 92.0(3) . .
W14 O44 W11 92.2(3) . .
W12 O45 Rb9 97.7(5) . 6_565
W12 O46 W13 123.7(4) . .
W12 O46 Rb7 108.4(5) . .
W13 O46 Rb7 101.3(4) . .
W12 O47 W18 121.1(6) . .
As2 O48 W18 117.7(5) . .
As2 O48 W13 117.2(5) . .
W18 O48 W13 92.4(3) . .
As2 O48 W12 135.2(6) . .
W18 O48 W12 92.3(3) . .
W13 O48 W12 92.0(3) . .
W13 O49 Rb1 138.8(6) . 7_565
W13 O50 Mo2 148.7(6) . .
W14 O51 W13 143.2(6) . .
W14 O51 Rb7 107.2(5) . .
W13 O51 Rb7 109.4(4) . .
W13 O52 W18 121.0(5) . .
W14 O54 Mo2 148.2(4) . .
W15 O55 W14 121.8(6) . .
W15 O57 Mo4 148.6(5) . .
W15 O58 W16 144.5(6) . .
W15 O58 Rb2 108.6(4) . 5_564
W16 O58 Rb2 106.4(4) . 5_564
W16 O59 Rb2 131.8(6) . .
W16 O60 Mo4 147.0(6) . .
W17 O61 W16 119.7(4) . .
W17 O62 Rb6 142.2(7) . .
W17 O62 Rb5 108.1(4) . 1_545
Rb6 O62 Rb5 83.9(4) . 1_545
W17 O63 Mo6A 125.5(5) . .
W17 O63 Mo6B 151.6(5) . .
Mo6A O63 Mo6B 27.55(18) . .
W17 O64 W18 145.8(6) . .
W17 O64 Rb5 99.9(4) . 1_545
W18 O64 Rb5 101.5(4) . 1_545
W18 O65 Rb5 105.8(5) . 1_545
W18 O65 Rb6 139.8(7) . 2_554
Rb5 O65 Rb6 74.0(3) 1_545 2_554
W18 O66 Mo6A 126.7(5) . .
W18 O66 Mo6B 151.4(5) . .
Mo6A O66 Mo6B 26.79(15) . .
Mo3 O67 Rb3 114.3(4) . .
Mo3 O67 Rb4 113.7(5) . .
Rb3 O67 Rb4 97.1(3) . .
Mo1 O68 Rb4 114.4(6) . .
Mo1 O68 Rb3 114.2(5) . 2_554
Rb4 O68 Rb3 91.0(2) . 2_554
Mo5A O69 Rb6 154.4(6) . 2_564
Mo5A O69 Rb5 111.6(8) . .
Rb6 O69 Rb5 80.4(4) 2_564 .
Mo5A O69 Rb5 113.1(8) . 2_554
Rb6 O69 Rb5 82.0(4) 2_564 2_554
Rb5 O69 Rb5 108.7(4) . 2_554
Mo4 O70 Rb3 115.3(4) . .
Mo4 O70 Rb4 114.4(5) . .
Rb3 O70 Rb4 91.7(3) . .
Mo2 O71 Rb4 116.7(5) . .
Mo2 O71 Rb3 114.5(4) . 2_554
Rb4 O71 Rb3 97.4(3) . 2_554
Mo6B O72 Mo6A 2.5(2) . .
Mo6B O72 Rb3 117.7(5) . 2_554
Mo6A O72 Rb3 118.2(4) . 2_554
Mo6B O72 Rb3 114.0(5) . .
Mo6A O72 Rb3 116.2(4) . .
Rb3 O72 Rb3 91.0(3) 2_554 .
O1WB O1WA Rb3 121.8(6) . .
O1WB O1WA Rb3 121.8(6) . 2_554
Rb3 O1WA Rb3 116.3(13) . 2_554
O1WB O1WA Rb4 53.8(5) . 2_554
Rb3 O1WA Rb4 108.17(13) . 2_554
Rb3 O1WA Rb4 108.17(14) 2_554 2_554
O1WB O1WA Rb4 53.8(5) . .
Rb3 O1WA Rb4 108.16(14) . .
Rb3 O1WA Rb4 108.17(13) 2_554 .
Rb4 O1WA Rb4 107.5(11) 2_554 .
O1WA O1WB Rb4 114.0(7) . 2_554
O1WA O1WB Rb4 114.0(7) . .
Rb4 O1WB Rb4 132.0(15) 2_554 .
O1WA O1WB Rb3 47.0(5) . .
Rb4 O1WB Rb3 106.1(3) 2_554 .
Rb4 O1WB Rb3 106.1(3) . .
O1WA O1WB Rb3 47.0(5) . 2_554
Rb4 O1WB Rb3 106.1(3) 2_554 2_554
Rb4 O1WB Rb3 106.1(3) . 2_554
Rb3 O1WB Rb3 93.9(10) . 2_554
Mo5B O2W Mo5A 3.3(2) . .
Mo5B O2W Rb4 114.0(6) . 2_554
Mo5A O2W Rb4 115.2(4) . 2_554
Mo5B O2W Rb4 110.6(7) . .
Mo5A O2W Rb4 113.2(5) . .
Rb4 O2W Rb4 94.7(3) 2_554 .
Mo4 O5W Rb2 109.7(5) . .
Mo6A O7W Rb5 151.8(10) . 1_545
Mo6A O7W Rb6 113.9(8) . 2_554
Rb5 O7W Rb6 80.2(4) 1_545 2_554
Mo6A O7W Rb6 111.6(6) . .
Rb5 O7W Rb6 82.2(4) 1_545 .
Rb6 O7W Rb6 112.6(5) 2_554 .
O17W O11W Rb9 25.2(14) . .
O11W O17W Rb9 141.1(19) . .
Rb9 O35W Rb8 57.5(7) 6_565 .

loop_
_geom_bond_atom_site_label_1
_geom_bond_atom_site_label_2
_geom_bond_distance
_geom_bond_site_symmetry_2
W1 O1 1.736(10) .
W1 O2 1.882(12) .
W1 O3 1.907(11) .
W1 O4 1.932(13) .
W1 O5 1.934(12) .
W1 O6 2.374(7) .
W2 O7 1.738(11) .
W2 O9 1.876(13) .
W2 O8 1.888(10) .
W2 O4 1.898(11) .
W2 O10 1.969(16) .
W2 O11 2.381(8) .
W3 O12 1.772(13) .
W3 O10 1.850(16) .
W3 O13 1.907(12) .
W3 O14 1.917(10) .
W3 O3 1.918(10) .
W3 O15 2.363(8) .
W4 O16 1.735(11) .
W4 O17 1.836(11) .
W4 O18 1.913(12) .
W4 O19 1.928(13) .
W4 O14 1.953(11) .
W4 O15 2.354(8) .
W5 O20 1.743(12) .
W5 O21 1.782(9) .
W5 O18 1.906(12) .
W5 O22 1.923(13) .
W5 O8 1.988(9) .
W5 O11 2.313(8) .
W6 O23 1.731(13) .
W6 O24 1.807(9) .
W6 O25 1.912(9) .
W6 O22 1.959(10) .
W6 O9 2.004(10) .
W6 O11 2.313(10) .
W7 O26 1.717(11) .
W7 O27 1.817(7) .
W7 O25 1.929(10) .
W7 O28 1.948(11) .
W7 O2 2.001(9) .
W7 O6 2.325(10) .
W8 O30 1.707(13) .
W8 O29 1.795(8) .
W8 O31 1.896(11) .
W8 O28 1.916(11) .
W8 O5 1.964(9) .
W8 O6 2.340(10) .
W9 O33 1.735(15) .
W9 O32 1.781(10) .
W9 O19 1.935(10) .
W9 O13 1.936(10) .
W9 O31 1.954(9) .
W9 O15 2.319(11) .
W10 O34 1.778(12) .
W10 O37 1.884(12) .
W10 O36 1.896(9) .
W10 O38 1.920(10) .
W10 O35 1.925(11) .
W10 O39 2.383(9) .
W11 O40 1.718(13) .
W11 O42 1.865(9) .
W11 O43 1.875(11) .
W11 O41 1.912(11) .
W11 O35 1.919(9) .
W11 O44 2.374(10) .
W12 O45 1.707(12) .
W12 O47 1.868(15) .
W12 O46 1.888(9) .
W12 O38 1.904(10) .
W12 O43 1.928(12) .
W12 O48 2.368(10) .
W13 O49 1.706(9) .
W13 O50 1.794(10) .
W13 O52 1.916(12) .
W13 O51 1.934(11) .
W13 O46 1.954(10) .
W13 O48 2.340(8) .
W14 O53 1.737(10) .
W14 O54 1.785(11) .
W14 O51 1.907(10) .
W14 O55 1.936(9) .
W14 O41 1.978(12) .
W14 O44 2.332(8) .
W15 O56 1.731(11) .
W15 O57 1.772(11) .
W15 O58 1.890(9) .
W15 O55 1.927(9) .
W15 O42 2.034(10) .
W15 O44 2.324(8) .
W16 O59 1.744(8) .
W16 O60 1.846(10) .
W16 O58 1.951(10) .
W16 O61 1.966(11) .
W16 O36 2.000(12) .
W16 O39 2.344(7) .
W17 O62 1.753(13) .
W17 O63 1.809(11) .
W17 O64 1.897(9) .
W17 O61 1.919(9) .
W17 O37 2.000(11) .
W17 O39 2.319(10) .
W18 O65 1.736(13) .
W18 O66 1.783(10) .
W18 O64 1.930(9) .
W18 O52 1.959(9) .
W18 O47 2.028(14) .
W18 O48 2.337(11) .
Mo1 O68 1.686(10) .
Mo1 O27 2.047(8) .
Mo1 O24 2.064(10) .
Mo1 S3 2.323(4) .
Mo1 S4 2.326(4) .
Mo1 Mo2 2.8498(19) .
Mo2 O71 1.701(9) .
Mo2 O50 2.053(10) .
Mo2 O54 2.093(10) .
Mo2 S3 2.317(4) .
Mo2 S4 2.327(4) .
Mo3 O67 1.737(11) .
Mo3 O29 2.077(8) 2_554
Mo3 O32 2.099(9) 2_554
Mo3 S2 2.310(4) .
Mo3 S1 2.316(4) .
Mo3 Mo4 2.8487(18) .
Mo4 O70 1.686(11) .
Mo4 O60 2.040(10) .
Mo4 O57 2.094(10) .
Mo4 S2 2.318(4) .
Mo4 S1 2.329(4) .
Mo4 O5W 2.514(12) .
Mo5A Mo5B 0.914(4) .
Mo5A O69 1.716(14) .
Mo5A O17 2.102(12) .
Mo5A O21 2.108(10) .
Mo5A S5 2.306(5) 2_554
Mo5A S5 2.321(6) .
Mo5A O2W 2.417(12) .
Mo5A Mo5A 2.819(3) 2_554
Mo5A Mo5B 2.973(4) 2_554
Mo5B O2W 1.510(13) .
Mo5B O17 2.167(13) .
Mo5B O21 2.190(10) .
Mo5B S5 2.335(7) .
Mo5B S5 2.349(6) 2_554
Mo5B Mo5B 2.840(7) 2_554
Mo5B Mo5A 2.973(4) 2_554
Mo6A Mo6B 0.995(4) .
Mo6A O7W 1.716(17) .
Mo6A O63 2.034(11) .
Mo6A O66 2.097(9) .
Mo6A S6 2.313(5) 2_554
Mo6A S6 2.339(4) .
Mo6A O72 2.511(13) .
Mo6A Mo6A 2.792(6) 2_554
Mo6A Mo6B 2.977(4) 2_554
Mo6B O72 1.519(13) .
Mo6B O63 2.128(11) .
Mo6B O66 2.183(9) .
Mo6B S6 2.338(4) .
Mo6B S6 2.351(5) 2_554
Mo6B Mo6B 2.821(6) 2_554
Mo6B Mo6A 2.977(4) 2_554
As1 O6 1.790(7) .
As1 O15 1.800(10) .
As1 O11 1.809(10) .
As2 O48 1.786(8) .
As2 O39 1.785(8) .
As2 O44 1.788(10) .
S5 Mo5A 2.305(5) 2_554
S5 Mo5B 2.349(6) 2_554
S6 Mo6A 2.313(5) 2_554
S6 Mo6B 2.351(5) 2_554
Rb1 O25 2.973(8) .
Rb1 O9 3.008(9) .
Rb1 O4 3.049(12) .
Rb1 O3W 3.067(13) 7_565
Rb1 O4W 3.102(13) 7_565
Rb1 O2 3.104(12) .
Rb1 O49 3.105(12) 7_565
Rb1 O26 3.114(11) 7_565
Rb2 O8W 2.93(4) .
Rb2 O58 2.980(10) 5_564
Rb2 O36 3.000(14) 5_564
Rb2 O35 3.020(9) 5_564
Rb2 O42 3.033(9) 5_564
Rb2 O5W 3.083(10) .
Rb2 O59 3.132(10) .
Rb2 O6W 3.179(18) .
Rb2 O30 3.355(13) 2_554
Rb3 O1WA 2.678(18) .
Rb3 O67 3.038(11) .
Rb3 O72 3.102(12) 2_554
Rb3 O1WB 3.11(3) .
Rb3 O12W 3.17(3) .
Rb3 O71 3.173(12) 2_554
Rb3 O70 3.208(12) .
Rb3 O68 3.264(11) 2_554
Rb3 O72 3.275(11) .
Rb4 O1WB 2.703(16) .
Rb4 O34W 2.98(3) .
Rb4 O71 3.021(11) .
Rb4 O1WA 3.06(2) .
Rb4 O67 3.170(9) .
Rb4 O68 3.259(10) .
Rb4 O2W 3.269(13) 2_554
Rb4 O70 3.275(11) .
Rb4 O2W 3.445(15) .
Rb5 O21W 2.74(4) .
Rb5 O7W 2.966(18) 1_565
Rb5 O20 3.113(13) .
Rb5 O62 3.196(13) 1_565
Rb5 O69 3.30(2) .
Rb5 O64 3.318(12) 1_565
Rb5 O65 3.335(13) 1_565
Rb5 O69 3.358(18) 2_554
Rb5 O19W 3.53(6) 1_565
Rb5 O16 3.604(14) 2_554
Rb6 O69 2.989(14) 2_544
Rb6 O62 3.045(16) .
Rb6 O20 3.110(17) 2_544
Rb6 O7W 3.334(19) 2_554
Rb6 O16 3.347(18) 2_544
Rb6 O18 3.357(11) 2_544
Rb6 O7W 3.366(14) .
Rb6 O65 3.426(18) 2_554
Rb7 O25W 2.721(15) .
Rb7 O51 2.941(13) .
Rb7 O1 3.043(15) 7_565
Rb7 O41 3.055(11) .
Rb7 O46 3.152(14) .
Rb7 O43 3.287(11) .
Rb8 O24W 2.94(5) .
Rb8 O31 2.964(11) 6_565
Rb8 O34 2.969(14) .
Rb8 O5 3.085(15) 6_565
Rb8 O13 3.162(12) 6_565
Rb8 O16W 3.20(4) 4_544
Rb8 O3 3.233(15) 6_565
Rb8 O35W 3.63(4) .
Rb9 O17W 2.31(3) .
Rb9 O35W 2.75(4) 6_566
Rb9 O30 2.975(12) .
Rb9 O5 3.057(14) .
Rb9 O40 3.192(17) 6_566
Rb9 O34 3.381(15) 6_566
Rb9 O11W 3.41(3) .
Rb9 O35 3.447(13) 6_566
Rb9 O45 3.528(17) 6_566
Rb9 O43 3.553(14) 6_566
Rb9 O38 3.600(16) 6_566
O1 Rb7 3.043(15) 7_565
O3 Rb8 3.233(15) 6_566
O5 Rb8 3.085(15) 6_566
O13 Rb8 3.162(12) 6_566
O16 Rb6 3.347(18) 2_564
O16 Rb5 3.604(14) 2_554
O18 Rb6 3.357(11) 2_564
O20 Rb6 3.110(17) 2_564
O26 Rb1 3.114(11) 7_565
O29 Mo3 2.077(8) 2_554
O30 Rb2 3.355(13) 2_554
O31 Rb8 2.964(11) 6_566
O32 Mo3 2.099(9) 2_554
O34 Rb9 3.381(15) 6_565
O35 Rb2 3.020(9) 5_564
O35 Rb9 3.447(13) 6_565
O36 Rb2 3.000(14) 5_564
O38 Rb9 3.600(16) 6_565
O40 Rb9 3.192(17) 6_565
O42 Rb2 3.033(9) 5_564
O43 Rb9 3.553(14) 6_565
O45 Rb9 3.528(17) 6_565
O49 Rb1 3.105(12) 7_565
O58 Rb2 2.980(10) 5_564
O62 Rb5 3.195(13) 1_545
O64 Rb5 3.318(12) 1_545
O65 Rb5 3.335(13) 1_545
O65 Rb6 3.426(18) 2_554
O68 Rb3 3.264(11) 2_554
O69 Rb6 2.989(14) 2_564
O69 Rb5 3.358(18) 2_554
O71 Rb3 3.173(12) 2_554
O72 Rb3 3.102(12) 2_554
O1WA O1WB 0.71(5) .
O1WA Rb3 2.678(18) 2_554
O1WA Rb4 3.06(2) 2_554
O1WB Rb4 2.703(16) 2_554
O1WB Rb3 3.11(3) 2_554
O2W Rb4 3.269(13) 2_554
O3W Rb1 3.067(13) 7_565
O4W Rb1 3.102(13) 7_565
O7W Rb5 2.966(18) 1_545
O7W Rb6 3.334(19) 2_554
O11W O17W 1.28(4) .
O16W Rb8 3.20(4) 4_554
O19W Rb5 3.53(6) 1_545
O35W Rb9 2.75(4) 6_565
